data_4105866
loop_
_publ_author_name
'Feng Xu'
'Rachel A. Scullion'
'Jun Yan'
'Haralampos N. Miras'
'Christoph Busche'
'Antonino Scandurra'
'Bruno Pignataro'
'De-Liang Long'
'Leroy Cronin'

_publ_section_title
;
 A Supramolecular Heteropolyoxopalladate {Pd15} Cluster Host Encapsulating
 a {Pd2} Dinuclear Guest: [PdII2@{H7PdII15O10(PO4)10}]9-
;
_journal_name_full 'Journal of the American Chemical Society'
_journal_page_first 4684
_journal_page_last 4686
_journal_paper_doi 10.1021/ja1105514
_journal_volume 133
_journal_year 2011
_chemical_formula_moiety '9(Na +), (H7 O50 P10 Pd17 9-), 40(H2 O)'
_chemical_formula_sum 'H87 Na9 O90 P10 Pd17'
_chemical_formula_weight 3853.11
_chemical_name_systematic
;
 ?
;
_space_group_IT_number 2
_symmetry_cell_setting triclinic
_symmetry_space_group_name_Hall '-P 1'
_symmetry_space_group_name_H-M 'P -1'
_atom_sites_solution_hydrogens none
_atom_sites_solution_primary direct
_atom_sites_solution_secondary difmap
_audit_creation_method SHELXL-97
_cell_angle_alpha 87.270(2)
_cell_angle_beta 82.755(2)
_cell_angle_gamma 73.821(2)
_cell_formula_units_Z 2
_cell_length_a 14.9100(2)
_cell_length_b 14.9327(3)
_cell_length_c 23.0483(4)
_cell_measurement_reflns_used 50004
_cell_measurement_temperature 150(2)
_cell_measurement_theta_max 67.4
_cell_measurement_theta_min 3.08
_cell_volume 4888.62(15)
_computing_cell_refinement
;
CrysAlisPro, Oxford Diffraction Ltd.,
Version 1.171.33.41 (release 06-05-2009 CrysAlis171 .NET)
(compiled May  6 2009,17:20:42)
;
_computing_data_collection
;
CrysAlisPro, Oxford Diffraction Ltd.,
Version 1.171.33.41 (release 06-05-2009 CrysAlis171 .NET)
(compiled May  6 2009,17:20:42)
;
_computing_data_reduction
;
CrysAlisPro, Oxford Diffraction Ltd.,
Version 1.171.33.41 (release 06-05-2009 CrysAlis171 .NET)
(compiled May  6 2009,17:20:42)
;
_computing_structure_refinement 'SHELXL-97 (Sheldrick, 2008)'
_computing_structure_solution 'SHELXL-97 (Sheldrick, 2008)'
_diffrn_ambient_temperature 150(2)
_diffrn_measured_fraction_theta_full 0.996
_diffrn_measured_fraction_theta_max 0.996
_diffrn_measurement_device_type 'Oxford Diffraction Gemini CCD'
_diffrn_measurement_method '\w & \p scans'
_diffrn_radiation_monochromator graphite
_diffrn_radiation_source 'fine-focus sealed tube'
_diffrn_radiation_type CuK\a
_diffrn_radiation_wavelength 1.54184
_diffrn_reflns_av_R_equivalents 0.0350
_diffrn_reflns_av_sigmaI/netI 0.0228
_diffrn_reflns_limit_h_max 15
_diffrn_reflns_limit_h_min -17
_diffrn_reflns_limit_k_max 17
_diffrn_reflns_limit_k_min -17
_diffrn_reflns_limit_l_max 27
_diffrn_reflns_limit_l_min -27
_diffrn_reflns_number 84920
_diffrn_reflns_theta_full 67.50
_diffrn_reflns_theta_max 67.50
_diffrn_reflns_theta_min 3.08
_diffrn_standards_decay_% none
_exptl_absorpt_coefficient_mu 27.610
_exptl_absorpt_correction_T_max 0.569
_exptl_absorpt_correction_T_min 0.069
_exptl_absorpt_correction_type analytical
_exptl_absorpt_process_details
;
CrysAlisPro, Oxford Diffraction Ltd.,
Version 1.171.33.41 (release 06-05-2009 CrysAlis171 .NET)
(compiled May  6 2009,17:20:42)
Analytical numeric absorption correction using a multifaceted crystal
            model based on expressions derived by R.C. Clark & J.S. Reid.
(Clark, R. C. & Reid, J. S. (1995). Acta Cryst. A51, 887-897)
;
_exptl_crystal_colour red
_exptl_crystal_density_diffrn 2.618
_exptl_crystal_density_meas ?
_exptl_crystal_description block
_exptl_crystal_F_000 3676
_exptl_crystal_size_max 0.16
_exptl_crystal_size_mid 0.08
_exptl_crystal_size_min 0.02
_refine_diff_density_max 1.59
_refine_diff_density_min -0.86
_refine_diff_density_rms 0.20
_refine_ls_extinction_coef none
_refine_ls_extinction_method none
_refine_ls_goodness_of_fit_ref 1.036
_refine_ls_hydrogen_treatment none
_refine_ls_matrix_type full
_refine_ls_number_parameters 1218
_refine_ls_number_reflns 17546
_refine_ls_number_restraints 0
_refine_ls_restrained_S_all 1.036
_refine_ls_R_factor_all 0.0370
_refine_ls_R_factor_gt 0.0319
_refine_ls_shift/su_max 0.001
_refine_ls_shift/su_mean 0.000
_refine_ls_structure_factor_coef Fsqd
_refine_ls_weighting_details 'calc w=1/[\s^2^(Fo^2^)+(0.0526P)^2^+29.0202P] where P=(Fo^2^+2Fc^2^)/3'
_refine_ls_weighting_scheme calc
_refine_ls_wR_factor_gt 0.0883
_refine_ls_wR_factor_ref 0.0916
_reflns_number_gt 15695
_reflns_number_total 17546
_reflns_threshold_expression >2\s(I)
_cod_data_source_file ja1105514_si_002_2.cif
_cod_data_source_block Pd17
_cod_depositor_comments
;
The following automatic conversions were performed:

'_exptl_crystal_density_meas' value 'none' was changed to '?' - the
value is perceived as not measured.

Automatic conversion script
Id: cif_fix_values 3008 2015-01-20 13:52:24Z robertas 
;
_cod_database_code 4105866

loop_
_symmetry_equiv_pos_as_xyz
'x, y, z'
'-x, -y, -z'

loop_
_atom_site_label
_atom_site_type_symbol
_atom_site_fract_x
_atom_site_fract_y
_atom_site_fract_z
_atom_site_U_iso_or_equiv
_atom_site_adp_type
_atom_site_occupancy
_atom_site_symmetry_multiplicity
_atom_site_calc_flag
_atom_site_refinement_flags
Pd1 Pd 0.25518(3) 0.47711(3) 0.131485(19) 0.02284(10) Uani 1 1 d .
Pd2 Pd 0.06283(3) 0.54026(3) 0.239348(17) 0.01754(9) Uani 1 1 d .
Pd3 Pd 0.12669(3) 0.44286(3) 0.377933(17) 0.01500(9) Uani 1 1 d .
Pd4 Pd 0.35301(3) 0.37533(3) 0.355794(17) 0.01654(9) Uani 1 1 d .
Pd5 Pd 0.43985(3) 0.36210(3) 0.205454(19) 0.02215(10) Uani 1 1 d .
Pd6 Pd 0.06924(3) 0.40977(3) 0.128275(18) 0.02308(10) Uani 1 1 d .
Pd7 Pd -0.00105(3) 0.36759(3) 0.307931(17) 0.01564(9) Uani 1 1 d .
Pd8 Pd 0.23369(3) 0.23002(3) 0.409445(17) 0.01549(9) Uani 1 1 d .
Pd9 Pd 0.45015(3) 0.19195(3) 0.289191(19) 0.02107(10) Uani 1 1 d .
Pd10 Pd 0.35038(3) 0.25532(3) 0.115569(18) 0.02289(10) Uani 1 1 d .
Pd11 Pd 0.17901(3) 0.18264(3) 0.114221(18) 0.02314(10) Uani 1 1 d .
Pd12 Pd 0.00277(3) 0.24378(3) 0.206566(17) 0.01914(9) Uani 1 1 d .
Pd13 Pd 0.07774(3) 0.15628(3) 0.348499(17) 0.01537(9) Uani 1 1 d .
Pd14 Pd 0.31672(3) 0.05259(3) 0.329056(18) 0.01749(9) Uani 1 1 d .
Pd15 Pd 0.38739(3) 0.07546(3) 0.187059(19) 0.02179(10) Uani 1 1 d .
Pd16 Pd 0.22809(3) 0.37905(3) 0.239822(17) 0.01801(9) Uani 1 1 d .
Pd17 Pd 0.22065(3) 0.19722(3) 0.257320(17) 0.01665(9) Uani 1 1 d .
Na1 Na 0.0000 0.5000 0.5000 0.0214(7) Uani 1 2 d S
Na2 Na 0.02670(18) 0.83895(17) 0.39576(11) 0.0260(5) Uani 1 1 d .
Na3 Na 0.16666(18) 0.69899(17) 0.49453(11) 0.0280(5) Uani 1 1 d .
Na4 Na 0.40672(19) 0.69750(18) 0.48809(12) 0.0327(6) Uani 1 1 d .
Na5 Na 0.47442(19) 0.89623(19) 0.49911(12) 0.0334(6) Uani 1 1 d .
Na6 Na -0.1473(2) 0.9351(2) 0.30704(14) 0.0404(7) Uani 1 1 d .
Na7 Na 0.0000 0.5000 0.0000 0.0277(12) Uiso 0.60 2 d SP
Na7' Na -0.0559(16) 0.5154(15) 0.0116(10) 0.067(5) Uiso 0.20 1 d P
Na8 Na 0.3062(6) 0.6238(6) 0.0199(4) 0.0450(18) Uiso 0.40 1 d P
Na9 Na 0.514(2) -0.134(2) 0.1411(12) 0.065(7) Uiso 0.15 1 d P
Na10 Na 0.6561(5) 0.2884(6) 0.1523(3) 0.0576(19) Uani 0.50 1 d P
Na11 Na -0.2571(4) 0.7549(4) 0.1230(2) 0.0505(14) Uani 0.60 1 d P
Na12 Na 0.6163(4) 0.6306(4) 0.2713(3) 0.0398(13) Uani 0.50 1 d P
Na14 Na 0.3179(5) -0.2185(5) 0.1843(3) 0.0649(17) Uani 0.60 1 d P
P1 P 0.06881(11) 0.62132(11) 0.11089(7) 0.0247(3) Uani 1 1 d .
P2 P -0.06484(10) 0.57636(10) 0.35440(6) 0.0163(3) Uani 1 1 d .
P3 P 0.25000(10) 0.39360(10) 0.47956(6) 0.0163(3) Uani 1 1 d .
P4 P 0.55755(11) 0.34102(11) 0.30608(7) 0.0233(3) Uani 1 1 d .
P5 P 0.45776(12) 0.40675(12) 0.07446(7) 0.0283(3) Uani 1 1 d .
P6 P -0.01577(12) 0.27301(13) 0.07488(7) 0.0273(3) Uani 1 1 d .
P7 P -0.12271(10) 0.22015(10) 0.31902(6) 0.0175(3) Uani 1 1 d .
P8 P 0.19194(10) 0.03698(10) 0.44382(6) 0.0171(3) Uani 1 1 d .
P9 P 0.52035(11) -0.02880(11) 0.27602(7) 0.0247(3) Uani 1 1 d .
P10 P 0.36667(12) 0.06331(12) 0.05867(7) 0.0293(4) Uani 1 1 d .
O1 O 0.1452(3) 0.4516(3) 0.18132(17) 0.0207(8) Uani 1 1 d .
O2 O 0.1042(3) 0.4298(3) 0.29495(16) 0.0168(8) Uani 1 1 d .
O3 O 0.2367(3) 0.3385(3) 0.35898(17) 0.0168(8) Uani 1 1 d .
O4 O 0.3697(3) 0.3227(3) 0.27675(17) 0.0206(8) Uani 1 1 d .
O5 O 0.3260(3) 0.3600(3) 0.17067(17) 0.0211(8) Uani 1 1 d .
O6 O 0.1052(3) 0.2861(3) 0.16401(17) 0.0219(9) Uani 1 1 d .
O7 O 0.0737(3) 0.2410(3) 0.27547(17) 0.0175(8) Uani 1 1 d .
O8 O 0.2072(3) 0.1655(3) 0.34257(17) 0.0169(8) Uani 1 1 d .
O9 O 0.3564(3) 0.1348(3) 0.26439(18) 0.0196(8) Uani 1 1 d .
O10 O 0.2759(3) 0.1802(3) 0.16674(17) 0.0213(8) Uani 1 1 d .
O11 O 0.1768(3) 0.5941(4) 0.0966(2) 0.0367(12) Uani 1 1 d .
O12 O 0.0390(3) 0.6425(3) 0.17681(18) 0.0281(10) Uani 1 1 d .
O13 O 0.0297(4) 0.5428(3) 0.0934(2) 0.0362(11) Uani 1 1 d .
O14 O 0.0292(3) 0.7106(3) 0.07668(19) 0.0303(10) Uani 1 1 d .
O15 O -0.0266(3) 0.6250(3) 0.29985(17) 0.0206(8) Uani 1 1 d .
O16 O 0.0080(3) 0.5502(3) 0.39882(17) 0.0190(8) Uani 1 1 d .
O17 O -0.0912(3) 0.4900(3) 0.33759(18) 0.0207(8) Uani 1 1 d .
O18 O -0.1541(3) 0.6474(3) 0.38333(17) 0.0190(8) Uani 1 1 d .
O19 O 0.1546(3) 0.4488(3) 0.46153(17) 0.0209(8) Uani 1 1 d .
O20 O 0.2626(3) 0.2874(3) 0.47898(18) 0.0231(9) Uani 1 1 d .
O21 O 0.3315(3) 0.4189(3) 0.44118(18) 0.0227(9) Uani 1 1 d .
O22 O 0.2553(3) 0.4169(3) 0.54368(17) 0.0192(8) Uani 1 1 d .
O23 O 0.4787(3) 0.4096(3) 0.3443(2) 0.0259(9) Uani 1 1 d .
O24 O 0.5559(3) 0.3656(4) 0.2407(2) 0.0311(10) Uani 1 1 d .
O25 O 0.5527(3) 0.2398(3) 0.3184(2) 0.0291(10) Uani 1 1 d .
O26 O 0.6516(3) 0.3514(3) 0.3227(2) 0.0287(10) Uani 1 1 d .
O27 O 0.5095(3) 0.3920(4) 0.1292(2) 0.0361(11) Uani 1 1 d .
O28 O 0.3712(3) 0.4930(3) 0.0815(2) 0.0344(11) Uani 1 1 d .
O29 O 0.4298(4) 0.3199(3) 0.0604(2) 0.0354(11) Uani 1 1 d .
O30 O 0.5262(4) 0.4252(4) 0.0222(2) 0.0385(12) Uani 1 1 d .
O31 O -0.0033(4) 0.3713(4) 0.0698(2) 0.0375(11) Uani 1 1 d .
O32 O 0.0768(3) 0.1974(4) 0.06027(19) 0.0313(10) Uani 1 1 d .
O33 O -0.0670(3) 0.2538(4) 0.13436(19) 0.0359(11) Uani 1 1 d .
O34 O -0.0833(3) 0.2658(4) 0.0293(2) 0.0328(11) Uani 1 1 d .
O35 O -0.1038(3) 0.1992(3) 0.25319(18) 0.0260(9) Uani 1 1 d .
O36 O -0.1152(3) 0.3183(3) 0.32921(19) 0.0230(9) Uani 1 1 d .
O37 O -0.0542(3) 0.1466(3) 0.35334(19) 0.0230(9) Uani 1 1 d .
O38 O -0.2225(3) 0.2146(3) 0.34188(18) 0.0208(8) Uani 1 1 d .
O39 O 0.0944(3) 0.0770(3) 0.42239(18) 0.0218(9) Uani 1 1 d .
O40 O 0.2622(3) -0.0203(3) 0.39419(18) 0.0207(8) Uani 1 1 d .
O41 O 0.2317(3) 0.1162(3) 0.46196(17) 0.0210(8) Uani 1 1 d .
O42 O 0.1841(3) -0.0266(3) 0.49649(17) 0.0198(8) Uani 1 1 d .
O43 O 0.4346(3) -0.0537(3) 0.3119(2) 0.0318(10) Uani 1 1 d .
O44 O 0.5327(3) 0.0599(3) 0.3013(3) 0.0390(12) Uani 1 1 d .
O45 O 0.5042(3) -0.0151(4) 0.2112(2) 0.0365(11) Uani 1 1 d .
O46 O 0.6081(3) -0.1085(3) 0.2796(2) 0.0312(10) Uani 1 1 d .
O47 O 0.3818(4) 0.1604(4) 0.0511(2) 0.0350(11) Uani 1 1 d .
O48 O 0.2620(4) 0.0686(4) 0.0661(2) 0.0386(12) Uani 1 1 d .
O49 O 0.4157(4) 0.0113(4) 0.1098(2) 0.0389(12) Uani 1 1 d .
O50 O 0.4144(4) 0.0077(4) 0.0028(2) 0.0367(11) Uani 1 1 d .
O51 O 0.0184(3) 0.6567(3) 0.5251(2) 0.0297(10) Uani 1 1 d .
O52 O -0.2171(4) 0.8136(5) 0.3138(3) 0.0604(17) Uani 1 1 d .
O53 O -0.2905(4) 1.0602(4) 0.3272(3) 0.0462(13) Uani 1 1 d .
O54 O -0.0074(3) 0.8057(3) 0.3008(2) 0.0304(10) Uani 1 1 d .
O55 O -0.0909(3) 0.9820(3) 0.39027(19) 0.0254(9) Uani 1 1 d .
O56 O 0.1160(3) 0.6808(3) 0.4021(2) 0.0278(9) Uani 1 1 d .
O57 O 0.1703(5) 0.8690(5) 0.3431(3) 0.0604(18) Uani 1 1 d .
O58 O -0.0975(3) 0.7788(3) 0.4495(2) 0.0288(10) Uani 1 1 d .
O59 O 0.0609(3) 0.8611(3) 0.49052(19) 0.0253(9) Uani 1 1 d .
O60 O 0.2284(3) 0.6006(3) 0.57291(19) 0.0274(9) Uani 1 1 d .
O61 O 0.3226(4) 0.6144(3) 0.4382(2) 0.0329(10) Uani 1 1 d .
O62 O 0.2617(3) 0.7888(3) 0.53227(19) 0.0261(9) Uani 1 1 d .
O63 O 0.4079(3) 0.8282(3) 0.4274(2) 0.0320(10) Uani 1 1 d .
O64 O 0.3357(4) 0.9859(4) 0.5578(2) 0.0395(12) Uani 1 1 d .
O65 O 0.5545(3) 0.9624(3) 0.5602(2) 0.0337(11) Uani 1 1 d .
O66 O 0.6302(4) 0.8354(4) 0.4472(2) 0.0421(12) Uani 1 1 d .
O67 O 0.4950(3) 0.7572(3) 0.5537(2) 0.0339(11) Uani 1 1 d .
O68 O 0.4220(4) 0.5722(4) 0.5566(2) 0.0441(13) Uani 1 1 d .
O69 O 0.5494(4) 0.6157(4) 0.4372(3) 0.0530(15) Uani 1 1 d .
O72' O 0.679(3) 0.623(3) 0.2318(19) 0.055(10) Uiso 0.15 1 d P
O74 O 0.6183(6) -0.2462(5) 0.2002(3) 0.0488(17) Uani 0.80 1 d P
O76 O 0.5641(7) 0.5527(6) 0.2004(4) 0.042(2) Uiso 0.60 1 d P
O77 O -0.2626(7) 0.4997(7) 0.2910(5) 0.043(2) Uiso 0.60 1 d P
O77' O -0.2446(17) 0.4829(16) 0.2678(11) 0.052(5) Uiso 0.30 1 d P
O78 O 0.3643(7) -0.2089(7) 0.2833(4) 0.048(2) Uiso 0.60 1 d P
O79 O 0.3010(13) 0.7506(13) 0.0812(8) 0.017(4) Uiso 0.20 1 d P
O79' O 0.2742(14) 0.5393(14) -0.0542(9) 0.047(4) Uiso 0.30 1 d P
O79" O 0.290(2) 0.587(2) -0.0070(14) 0.050(7) Uiso 0.20 1 d P
O80 O 0.5837(6) -0.2463(6) 0.3512(4) 0.0527(18) Uiso 0.80 1 d P
O81' O 0.421(3) 0.600(3) 0.3184(18) 0.052(10) Uiso 0.15 1 d P
O81 O 0.4824(7) 0.6065(6) 0.3303(4) 0.042(2) Uiso 0.60 1 d P
O82' O -0.3678(15) 0.9064(15) 0.1057(9) 0.040(5) Uiso 0.30 1 d P
O82 O -0.3512(11) 0.9272(11) 0.1149(7) 0.053(4) Uiso 0.50 1 d P
O83' O -0.096(3) 1.010(3) 0.2214(16) 0.060(9) Uiso 0.20 1 d P
O83 O -0.0563(8) 1.0087(7) 0.2382(5) 0.046(2) Uiso 0.60 1 d P
O84' O 0.270(3) 0.681(3) 0.3183(18) 0.049(9) Uiso 0.15 1 d P
O84 O 0.2608(8) 0.6045(8) 0.3092(5) 0.040(2) Uiso 0.50 1 d P
O85 O 0.4569(8) -0.1841(8) 0.1418(5) 0.042(2) Uiso 0.50 1 d P
O86 O -0.1757(9) 0.5930(9) 0.1422(7) 0.050(3) Uiso 0.50 1 d P
O86' O -0.1612(15) 0.5904(15) 0.1136(11) 0.049(5) Uiso 0.30 1 d P
O87' O -0.1398(13) 0.7815(14) 0.1931(8) 0.035(4) Uiso 0.30 1 d P
O87 O -0.1530(11) 0.7459(13) 0.2010(7) 0.049(4) Uiso 0.40 1 d P
O88 O -0.1469(9) 0.8301(8) 0.0646(5) 0.049(3) Uiso 0.50 1 d P
O89 O 0.1521(11) -0.2335(12) 0.2114(7) 0.046(3) Uiso 0.40 1 d P
O89' O 0.1823(16) -0.2791(16) 0.2155(9) 0.048(5) Uiso 0.30 1 d P
O90 O 0.0396(9) 0.0227(9) 0.0435(6) 0.040(3) Uiso 0.40 1 d P
O91 O -0.3104(9) 0.7172(9) 0.0413(5) 0.049(3) Uiso 0.50 1 d P
O91' O -0.227(2) 0.731(2) 0.0154(14) 0.051(7) Uiso 0.20 1 d P
O92' O 0.5589(19) 0.1917(18) -0.0185(12) 0.036(6) Uiso 0.20 1 d P
O92 O 0.5792(11) 0.1790(11) 0.0115(7) 0.047(3) Uiso 0.40 1 d P
O93 O 0.7640(10) 0.3770(10) 0.1660(6) 0.042(3) Uiso 0.40 1 d P
O93' O 0.7966(12) 0.4376(12) 0.1801(7) 0.035(4) Uiso 0.30 1 d P
O94' O 0.7350(15) 0.2308(16) 0.1930(9) 0.024(4) Uiso 0.20 1 d P
O94 O 0.7453(10) 0.1714(11) 0.2066(6) 0.044(3) Uiso 0.40 1 d P
O95' O -0.1979(15) 0.5255(15) 0.0089(9) 0.047(4) Uiso 0.30 1 d P
O95 O -0.1643(11) 0.5592(11) 0.0103(7) 0.046(3) Uiso 0.40 1 d P
O96 O -0.2343(10) 0.9469(10) 0.2114(6) 0.044(3) Uiso 0.40 1 d P
O97 O 0.7419(10) 0.2420(10) 0.0539(7) 0.046(3) Uiso 0.40 1 d P
O97' O 0.7807(12) 0.2423(12) 0.0874(7) 0.056(4) Uiso 0.40 1 d P
O98' O 0.382(3) -0.364(3) 0.1558(16) 0.063(9) Uiso 0.20 1 d P
O98 O 0.3712(10) -0.3833(10) 0.1977(7) 0.046(3) Uiso 0.40 1 d P
O99 O -0.2361(10) 0.9892(10) 0.1112(6) 0.042(3) Uiso 0.40 1 d P
O100 O 0.2343(13) -0.0663(13) 0.1640(9) 0.059(4) Uiso 0.40 1 d P
O101 O -0.4322(13) 0.6173(13) 0.0822(8) 0.040(4) Uiso 0.30 1 d P
O102 O 0.6057(13) 0.1383(12) 0.1335(8) 0.039(4) Uiso 0.30 1 d P
O104 O -0.2244(14) 1.0530(14) 0.0162(9) 0.047(4) Uiso 0.30 1 d P
O105 O -0.1025(15) 1.0525(14) 0.1219(9) 0.048(5) Uiso 0.30 1 d P
O106 O 0.1184(17) 0.9849(15) 0.2512(9) 0.053(5) Uiso 0.30 1 d P
O107 O 0.1109(18) 0.8521(18) 0.0966(11) 0.035(5) Uiso 0.20 1 d P
O108 O 0.6960(16) 0.4016(16) 0.0975(10) 0.028(5) Uiso 0.20 1 d P
O109 O 0.1306(18) -0.0950(18) 0.2331(11) 0.037(6) Uiso 0.20 1 d P
O112 O 0.2271(16) -0.0851(16) 0.1365(11) 0.053(5) Uiso 0.30 1 d P
O113 O 0.758(2) 0.067(2) 0.1935(13) 0.045(6) Uiso 0.20 1 d P
O114 O -0.126(3) 1.107(3) 0.0140(17) 0.047(9) Uiso 0.15 1 d P
O115 O -0.154(2) 1.083(2) 0.0976(14) 0.053(7) Uiso 0.20 1 d P
O116 O 0.064(2) 0.9905(19) 0.2515(12) 0.041(6) Uiso 0.20 1 d P
O117 O 0.289(2) 0.694(2) 0.0241(13) 0.047(7) Uiso 0.20 1 d P
O122 O 0.622(3) 0.187(3) 0.0951(18) 0.051(9) Uiso 0.15 1 d P
O123 O 0.235(3) 0.514(3) -0.0926(17) 0.046(9) Uiso 0.15 1 d P
O132 O 0.668(3) 0.080(3) 0.1851(17) 0.045(9) Uiso 0.15 1 d P
O142 O -0.107(3) 0.935(3) 0.1592(18) 0.050(9) Uiso 0.15 1 d P

loop_
_atom_site_aniso_label
_atom_site_aniso_U_11
_atom_site_aniso_U_22
_atom_site_aniso_U_33
_atom_site_aniso_U_23
_atom_site_aniso_U_13
_atom_site_aniso_U_12
Pd1 0.0188(2) 0.0246(2) 0.0207(2) 0.00614(17) 0.00359(16) -0.00246(17)
Pd2 0.0173(2) 0.0190(2) 0.01453(18) 0.00244(15) 0.00037(15) -0.00348(16)
Pd3 0.01408(19) 0.01605(19) 0.01461(18) 0.00069(14) -0.00083(14) -0.00421(15)
Pd4 0.01396(19) 0.01780(19) 0.01798(19) 0.00072(15) -0.00048(15) -0.00537(15)
Pd5 0.0162(2) 0.0267(2) 0.0226(2) 0.00248(17) 0.00256(16) -0.00680(17)
Pd6 0.0234(2) 0.0271(2) 0.0175(2) 0.00245(17) -0.00393(17) -0.00471(18)
Pd7 0.01513(19) 0.01635(19) 0.01546(18) 0.00059(15) -0.00029(15) -0.00514(15)
Pd8 0.01625(19) 0.01456(19) 0.01599(18) 0.00000(15) -0.00111(15) -0.00515(15)
Pd9 0.0153(2) 0.0201(2) 0.0276(2) -0.00246(17) -0.00178(16) -0.00456(16)
Pd10 0.0208(2) 0.0268(2) 0.0182(2) 0.00075(17) 0.00455(16) -0.00491(17)
Pd11 0.0205(2) 0.0308(2) 0.0172(2) -0.00188(17) 0.00117(16) -0.00663(18)
Pd12 0.0171(2) 0.0263(2) 0.01413(19) 0.00018(16) -0.00076(15) -0.00669(17)
Pd13 0.01383(19) 0.01642(19) 0.01592(19) 0.00194(15) -0.00125(15) -0.00483(15)
Pd14 0.0158(2) 0.01650(19) 0.01881(19) 0.00012(15) -0.00078(15) -0.00289(15)
Pd15 0.0192(2) 0.0233(2) 0.0197(2) -0.00269(17) 0.00270(16) -0.00248(17)
Pd16 0.0171(2) 0.0189(2) 0.01705(19) 0.00170(15) -0.00039(15) -0.00435(16)
Pd17 0.01473(19) 0.0184(2) 0.01595(19) 0.00035(15) 0.00042(15) -0.00415(15)
Na1 0.0175(15) 0.0249(16) 0.0186(15) 0.0000(13) 0.0008(12) -0.0019(13)
Na2 0.0284(13) 0.0232(12) 0.0260(12) 0.0011(10) -0.0033(10) -0.0069(10)
Na3 0.0291(13) 0.0271(13) 0.0299(13) 0.0030(10) -0.0073(10) -0.0101(10)
Na4 0.0288(13) 0.0279(13) 0.0402(15) 0.0009(11) -0.0062(11) -0.0052(11)
Na5 0.0304(14) 0.0347(14) 0.0368(14) 0.0032(11) -0.0088(11) -0.0101(11)
Na6 0.0401(16) 0.0321(15) 0.0495(17) -0.0030(13) -0.0084(13) -0.0089(12)
Na10 0.032(3) 0.090(6) 0.043(4) 0.007(4) -0.008(3) -0.004(3)
Na11 0.046(3) 0.051(3) 0.036(3) 0.004(2) 0.011(2) 0.009(2)
Na12 0.050(4) 0.029(3) 0.041(3) 0.003(2) -0.006(3) -0.012(3)
Na14 0.078(4) 0.053(4) 0.059(4) 0.005(3) -0.006(3) -0.014(3)
P1 0.0253(8) 0.0260(8) 0.0178(7) 0.0046(6) -0.0003(6) -0.0008(6)
P2 0.0160(7) 0.0160(7) 0.0161(6) 0.0004(5) -0.0009(5) -0.0035(5)
P3 0.0164(7) 0.0168(7) 0.0164(6) 0.0000(5) -0.0022(5) -0.0056(5)
P4 0.0160(7) 0.0240(8) 0.0308(8) 0.0002(6) -0.0022(6) -0.0074(6)
P5 0.0226(8) 0.0304(8) 0.0269(8) 0.0084(7) 0.0065(6) -0.0047(7)
P6 0.0259(8) 0.0410(9) 0.0160(7) 0.0013(6) -0.0034(6) -0.0107(7)
P7 0.0151(7) 0.0195(7) 0.0183(7) 0.0016(5) -0.0014(5) -0.0060(5)
P8 0.0181(7) 0.0157(7) 0.0180(7) 0.0022(5) -0.0029(5) -0.0058(5)
P9 0.0176(7) 0.0225(8) 0.0312(8) -0.0032(6) -0.0016(6) -0.0008(6)
P10 0.0304(9) 0.0347(9) 0.0195(7) -0.0066(7) 0.0045(6) -0.0059(7)
O1 0.020(2) 0.024(2) 0.0172(19) 0.0030(16) -0.0011(16) -0.0049(17)
O2 0.0170(19) 0.0172(19) 0.0162(18) 0.0014(15) -0.0002(15) -0.0058(15)
O3 0.0138(18) 0.0168(19) 0.0204(19) 0.0001(15) -0.0031(15) -0.0048(15)
O4 0.019(2) 0.023(2) 0.019(2) 0.0014(16) -0.0003(16) -0.0062(17)
O5 0.016(2) 0.025(2) 0.0188(19) 0.0029(16) 0.0024(16) -0.0029(16)
O6 0.019(2) 0.030(2) 0.0167(19) 0.0040(17) -0.0014(16) -0.0064(17)
O7 0.0145(19) 0.021(2) 0.0165(18) 0.0004(15) 0.0011(15) -0.0053(15)
O8 0.0137(19) 0.0181(19) 0.0192(19) -0.0004(15) -0.0005(15) -0.0054(15)
O9 0.0152(19) 0.021(2) 0.022(2) 0.0007(16) -0.0001(16) -0.0045(16)
O10 0.021(2) 0.023(2) 0.0165(19) -0.0010(16) 0.0030(16) -0.0029(17)
O11 0.027(2) 0.037(3) 0.036(3) 0.018(2) 0.006(2) 0.001(2)
O12 0.035(3) 0.025(2) 0.017(2) 0.0052(17) 0.0024(18) -0.0001(19)
O13 0.046(3) 0.030(3) 0.031(2) 0.005(2) -0.018(2) -0.003(2)
O14 0.030(2) 0.032(2) 0.021(2) 0.0069(18) 0.0001(18) 0.0031(19)
O15 0.022(2) 0.019(2) 0.0179(19) 0.0007(16) 0.0021(16) -0.0045(16)
O16 0.020(2) 0.019(2) 0.0171(19) 0.0000(15) -0.0017(16) -0.0029(16)
O17 0.018(2) 0.020(2) 0.024(2) -0.0033(16) -0.0009(16) -0.0051(16)
O18 0.018(2) 0.0185(19) 0.0190(19) 0.0003(16) -0.0003(16) -0.0045(16)
O19 0.020(2) 0.023(2) 0.019(2) -0.0010(16) -0.0031(16) -0.0039(17)
O20 0.031(2) 0.017(2) 0.022(2) 0.0007(16) -0.0044(18) -0.0078(17)
O21 0.020(2) 0.029(2) 0.022(2) -0.0024(17) -0.0001(17) -0.0119(18)
O22 0.021(2) 0.020(2) 0.0179(19) -0.0018(16) -0.0043(16) -0.0073(16)
O23 0.019(2) 0.029(2) 0.031(2) -0.0020(19) 0.0008(18) -0.0097(18)
O24 0.018(2) 0.046(3) 0.030(2) -0.001(2) 0.0019(18) -0.013(2)
O25 0.020(2) 0.025(2) 0.043(3) -0.002(2) -0.0078(19) -0.0059(18)
O26 0.018(2) 0.024(2) 0.044(3) 0.002(2) -0.0071(19) -0.0064(18)
O27 0.026(2) 0.050(3) 0.032(3) 0.010(2) 0.005(2) -0.016(2)
O28 0.024(2) 0.031(3) 0.040(3) 0.010(2) 0.011(2) -0.003(2)
O29 0.040(3) 0.035(3) 0.027(2) 0.001(2) 0.013(2) -0.012(2)
O30 0.031(3) 0.042(3) 0.034(3) 0.013(2) 0.011(2) -0.004(2)
O31 0.041(3) 0.045(3) 0.031(2) 0.005(2) -0.017(2) -0.014(2)
O32 0.028(2) 0.045(3) 0.021(2) -0.003(2) -0.0049(18) -0.009(2)
O33 0.028(2) 0.065(3) 0.017(2) 0.002(2) -0.0031(18) -0.018(2)
O34 0.029(2) 0.052(3) 0.022(2) 0.004(2) -0.0056(19) -0.018(2)
O35 0.023(2) 0.039(3) 0.019(2) -0.0008(18) 0.0017(17) -0.0154(19)
O36 0.016(2) 0.023(2) 0.030(2) -0.0030(18) 0.0043(17) -0.0079(17)
O37 0.015(2) 0.027(2) 0.029(2) 0.0083(18) -0.0048(17) -0.0081(17)
O38 0.019(2) 0.021(2) 0.024(2) 0.0024(16) -0.0016(16) -0.0080(16)
O39 0.019(2) 0.024(2) 0.023(2) 0.0075(17) -0.0028(16) -0.0070(17)
O40 0.025(2) 0.0169(19) 0.020(2) 0.0015(16) -0.0018(17) -0.0064(17)
O41 0.030(2) 0.017(2) 0.0191(19) 0.0028(16) -0.0054(17) -0.0106(17)
O42 0.023(2) 0.0172(19) 0.0195(19) 0.0050(16) -0.0024(16) -0.0067(16)
O43 0.022(2) 0.025(2) 0.041(3) 0.004(2) 0.003(2) 0.0030(18)
O44 0.027(2) 0.024(2) 0.065(3) -0.008(2) -0.017(2) 0.0010(19)
O45 0.029(3) 0.037(3) 0.033(3) -0.003(2) -0.001(2) 0.007(2)
O46 0.022(2) 0.027(2) 0.040(3) -0.004(2) -0.002(2) 0.0005(19)
O47 0.037(3) 0.043(3) 0.022(2) -0.005(2) 0.009(2) -0.011(2)
O48 0.033(3) 0.046(3) 0.035(3) -0.014(2) 0.006(2) -0.010(2)
O49 0.042(3) 0.036(3) 0.030(2) -0.009(2) 0.004(2) 0.001(2)
O50 0.038(3) 0.043(3) 0.024(2) -0.010(2) 0.005(2) -0.006(2)
O51 0.030(2) 0.031(2) 0.030(2) -0.0021(19) 0.0018(19) -0.014(2)
O52 0.045(3) 0.052(4) 0.087(5) 0.018(3) -0.017(3) -0.016(3)
O53 0.042(3) 0.046(3) 0.059(4) 0.003(3) -0.012(3) -0.024(3)
O54 0.036(3) 0.023(2) 0.032(2) 0.0002(19) -0.004(2) -0.0076(19)
O55 0.029(2) 0.019(2) 0.028(2) 0.0007(17) 0.0004(18) -0.0077(18)
O56 0.028(2) 0.026(2) 0.031(2) -0.0003(19) -0.0065(19) -0.0086(19)
O57 0.069(4) 0.073(4) 0.055(4) -0.025(3) 0.013(3) -0.051(4)
O58 0.028(2) 0.028(2) 0.032(2) -0.0048(19) 0.0028(19) -0.0127(19)
O59 0.025(2) 0.025(2) 0.027(2) -0.0009(18) -0.0024(18) -0.0082(18)
O60 0.035(2) 0.022(2) 0.027(2) -0.0006(18) 0.0003(19) -0.0107(19)
O61 0.036(3) 0.032(2) 0.033(2) -0.002(2) -0.003(2) -0.012(2)
O62 0.026(2) 0.023(2) 0.029(2) 0.0019(18) -0.0033(18) -0.0060(18)
O63 0.030(2) 0.034(3) 0.031(2) 0.002(2) -0.005(2) -0.008(2)
O64 0.029(3) 0.054(3) 0.037(3) 0.001(2) -0.007(2) -0.014(2)
O65 0.033(3) 0.035(3) 0.033(2) 0.001(2) -0.010(2) -0.008(2)
O66 0.035(3) 0.046(3) 0.042(3) 0.006(2) -0.004(2) -0.007(2)
O67 0.032(3) 0.033(3) 0.037(3) 0.008(2) -0.010(2) -0.008(2)
O68 0.052(3) 0.041(3) 0.040(3) -0.001(2) -0.003(2) -0.015(3)
O69 0.045(3) 0.041(3) 0.069(4) -0.010(3) -0.002(3) -0.005(3)
O74 0.057(4) 0.040(4) 0.044(4) -0.009(3) 0.000(3) -0.006(3)

loop_
_atom_type_symbol
_atom_type_description
_atom_type_scat_dispersion_real
_atom_type_scat_dispersion_imag
_atom_type_scat_source
Pd Pd 0.1215 3.9337 'International Tables Vol C Tables 4.2.6.8 and 6.1.1.4'
Na Na 0.1353 0.1239 'International Tables Vol C Tables 4.2.6.8 and 6.1.1.4'
P P 0.2955 0.4335 'International Tables Vol C Tables 4.2.6.8 and 6.1.1.4'
O O 0.0492 0.0322 'International Tables Vol C Tables 4.2.6.8 and 6.1.1.4'
H H 0.0000 0.0000 'International Tables Vol C Tables 4.2.6.8 and 6.1.1.4'

loop_
_geom_angle_atom_site_label_1
_geom_angle_atom_site_label_2
_geom_angle_atom_site_label_3
_geom_angle
_geom_angle_site_symmetry_1
_geom_angle_site_symmetry_3
O1 Pd1 O11 93.43(18) . .
O1 Pd1 O5 82.66(16) . .
O11 Pd1 O5 175.99(17) . .
O1 Pd1 O28 175.87(18) . .
O11 Pd1 O28 90.38(19) . .
O5 Pd1 O28 93.55(18) . .
O1 Pd1 Pd16 44.41(11) . .
O11 Pd1 Pd16 132.19(14) . .
O5 Pd1 Pd16 43.88(11) . .
O28 Pd1 Pd16 132.76(14) . .
O1 Pd1 Pd6 36.45(12) . .
O11 Pd1 Pd6 82.47(15) . .
O5 Pd1 Pd6 94.83(12) . .
O28 Pd1 Pd6 143.00(16) . .
Pd16 Pd1 Pd6 73.208(15) . .
O1 Pd1 Pd10 90.17(12) . .
O11 Pd1 Pd10 145.77(17) . .
O5 Pd1 Pd10 35.66(12) . .
O28 Pd1 Pd10 85.78(14) . .
Pd16 Pd1 Pd10 69.562(14) . .
Pd6 Pd1 Pd10 80.440(16) . .
O1 Pd1 Na8 140.47(18) . .
O11 Pd1 Na8 47.60(19) . .
O5 Pd1 Na8 136.39(18) . .
O28 Pd1 Na8 43.11(19) . .
Pd16 Pd1 Na8 167.58(15) . .
Pd6 Pd1 Na8 116.94(14) . .
Pd10 Pd1 Na8 117.73(15) . .
O1 Pd2 O15 176.25(17) . .
O1 Pd2 O12 90.65(17) . .
O15 Pd2 O12 91.42(17) . .
O1 Pd2 O2 82.11(16) . .
O15 Pd2 O2 96.00(16) . .
O12 Pd2 O2 171.93(17) . .
O1 Pd2 Pd16 43.31(11) . .
O15 Pd2 Pd16 136.39(12) . .
O12 Pd2 Pd16 126.69(13) . .
O2 Pd2 Pd16 45.24(11) . .
O3 Pd3 O2 83.89(16) . .
O3 Pd3 O19 92.99(16) . .
O2 Pd3 O19 176.76(16) . .
O3 Pd3 O16 178.18(16) . .
O2 Pd3 O16 96.10(16) . .
O19 Pd3 O16 86.99(16) . .
O3 Pd3 Pd7 94.18(11) . .
O2 Pd3 Pd7 39.77(11) . .
O19 Pd3 Pd7 140.02(12) . .
O16 Pd3 Pd7 84.68(11) . .
O3 Pd3 Na1 130.02(11) . .
O2 Pd3 Na1 136.51(11) . .
O19 Pd3 Na1 45.63(12) . .
O16 Pd3 Na1 49.08(11) . .
Pd7 Pd3 Na1 103.232(13) . .
O3 Pd3 Pd4 34.26(11) . .
O2 Pd3 Pd4 96.58(11) . .
O19 Pd3 Pd4 81.24(12) . .
O16 Pd3 Pd4 147.44(11) . .
Pd7 Pd3 Pd4 123.025(16) . .
Na1 Pd3 Pd4 126.865(14) . .
O3 Pd3 Pd8 34.24(11) . .
O2 Pd3 Pd8 100.89(11) . .
O19 Pd3 Pd8 75.96(12) . .
O16 Pd3 Pd8 144.17(11) . .
Pd7 Pd3 Pd8 88.537(14) . .
Na1 Pd3 Pd8 99.113(12) . .
Pd4 Pd3 Pd8 61.081(12) . .
O3 Pd4 O4 80.27(16) . .
O3 Pd4 O23 174.46(17) . .
O4 Pd4 O23 94.20(17) . .
O3 Pd4 O21 95.79(16) . .
O4 Pd4 O21 174.43(16) . .
O23 Pd4 O21 89.75(17) . .
O3 Pd4 Pd9 86.58(11) . .
O4 Pd4 Pd9 39.62(12) . .
O23 Pd4 Pd9 89.23(13) . .
O21 Pd4 Pd9 136.71(12) . .
O3 Pd4 Pd3 34.03(11) . .
O4 Pd4 Pd3 99.67(12) . .
O23 Pd4 Pd3 148.63(13) . .
O21 Pd4 Pd3 78.78(12) . .
Pd9 Pd4 Pd3 119.061(16) . .
O5 Pd5 O4 82.15(16) . .
O5 Pd5 O24 179.42(19) . .
O4 Pd5 O24 98.17(18) . .
O5 Pd5 O27 94.78(19) . .
O4 Pd5 O27 174.7(2) . .
O24 Pd5 O27 84.94(19) . .
O5 Pd5 Pd9 98.11(12) . .
O4 Pd5 Pd9 39.64(12) . .
O24 Pd5 Pd9 82.43(14) . .
O27 Pd5 Pd9 137.38(15) . .
O5 Pd5 Pd16 38.89(11) . .
O4 Pd5 Pd16 47.85(12) . .
O24 Pd5 Pd16 141.19(13) . .
O27 Pd5 Pd16 130.62(14) . .
Pd9 Pd5 Pd16 79.064(15) . .
O5 Pd5 Na10 129.04(18) . .
O4 Pd5 Na10 130.85(18) . .
O24 Pd5 Na10 51.05(19) . .
O27 Pd5 Na10 48.58(19) . .
Pd9 Pd5 Na10 93.45(14) . .
Pd16 Pd5 Na10 162.74(16) . .
O6 Pd6 O1 88.70(17) . .
O6 Pd6 O31 93.87(19) . .
O1 Pd6 O31 176.05(19) . .
O6 Pd6 O13 177.90(19) . .
O1 Pd6 O13 89.95(18) . .
O31 Pd6 O13 87.6(2) . .
O6 Pd6 Pd1 101.61(12) . .
O1 Pd6 Pd1 36.43(11) . .
O31 Pd6 Pd1 139.82(15) . .
O13 Pd6 Pd1 78.18(15) . .
O6 Pd6 Na7 136.56(12) . .
O1 Pd6 Na7 129.84(11) . .
O31 Pd6 Na7 46.68(15) . .
O13 Pd6 Na7 45.35(14) . .
Pd1 Pd6 Na7 101.544(14) . .
O6 Pd6 Na7' 132.9(4) . 2_565
O1 Pd6 Na7' 123.1(4) . 2_565
O31 Pd6 Na7' 53.1(4) . 2_565
O13 Pd6 Na7' 49.2(4) . 2_565
Pd1 Pd6 Na7' 90.7(4) . 2_565
Na7 Pd6 Na7' 13.9(4) . 2_565
O6 Pd6 Na7' 136.9(4) . .
O1 Pd6 Na7' 134.2(4) . .
O31 Pd6 Na7' 43.1(4) . .
O13 Pd6 Na7' 44.6(4) . .
Pd1 Pd6 Na7' 111.6(4) . .
Na7 Pd6 Na7' 13.3(4) . .
Na7' Pd6 Na7' 27.2(7) 2_565 .
O2 Pd7 O7 97.24(16) . .
O2 Pd7 O36 172.30(16) . .
O7 Pd7 O36 89.90(16) . .
O2 Pd7 O17 89.65(16) . .
O7 Pd7 O17 172.38(16) . .
O36 Pd7 O17 83.39(16) . .
O2 Pd7 Pd12 111.69(11) . .
O7 Pd7 Pd12 41.07(11) . .
O36 Pd7 Pd12 75.66(12) . .
O17 Pd7 Pd12 132.85(12) . .
O2 Pd7 Pd3 39.52(11) . .
O7 Pd7 Pd3 108.51(11) . .
O36 Pd7 Pd3 134.98(12) . .
O17 Pd7 Pd3 78.91(11) . .
Pd12 Pd7 Pd3 143.005(17) . .
O2 Pd7 Pd13 110.14(11) . .
O7 Pd7 Pd13 39.03(11) . .
O36 Pd7 Pd13 73.82(12) . .
O17 Pd7 Pd13 140.64(12) . .
Pd12 Pd7 Pd13 71.963(14) . .
Pd3 Pd7 Pd13 94.854(15) . .
O3 Pd8 O8 89.88(16) . .
O3 Pd8 O20 93.38(16) . .
O8 Pd8 O20 176.58(16) . .
O3 Pd8 O41 179.54(18) . .
O8 Pd8 O41 90.09(16) . .
O20 Pd8 O41 86.64(16) . .
O3 Pd8 Pd14 106.34(11) . .
O8 Pd8 Pd14 37.50(11) . .
O20 Pd8 Pd14 140.02(12) . .
O41 Pd8 Pd14 73.38(12) . .
O3 Pd8 Pd3 33.92(11) . .
O8 Pd8 Pd3 99.73(11) . .
O20 Pd8 Pd3 83.57(12) . .
O41 Pd8 Pd3 146.52(12) . .
Pd14 Pd8 Pd3 130.947(16) . .
O9 Pd9 O4 92.95(16) . .
O9 Pd9 O44 87.43(18) . .
O4 Pd9 O44 179.4(2) . .
O9 Pd9 O25 174.82(17) . .
O4 Pd9 O25 91.96(17) . .
O44 Pd9 O25 87.67(19) . .
O9 Pd9 Pd4 111.17(12) . .
O4 Pd9 Pd4 38.73(11) . .
O44 Pd9 Pd4 141.47(16) . .
O25 Pd9 Pd4 71.97(13) . .
O9 Pd9 Pd5 103.60(12) . .
O4 Pd9 Pd5 39.02(11) . .
O44 Pd9 Pd5 140.42(17) . .
O25 Pd9 Pd5 81.28(13) . .
Pd4 Pd9 Pd5 69.669(14) . .
O5 Pd10 O29 88.66(18) . .
O5 Pd10 O47 172.02(18) . .
O29 Pd10 O47 83.6(2) . .
O5 Pd10 O10 96.18(16) . .
O29 Pd10 O10 174.98(18) . .
O47 Pd10 O10 91.60(18) . .
O5 Pd10 Pd15 107.59(12) . .
O29 Pd10 Pd15 135.45(15) . .
O47 Pd10 Pd15 79.49(14) . .
O10 Pd10 Pd15 41.51(12) . .
O5 Pd10 Pd11 112.20(12) . .
O29 Pd10 Pd11 138.46(16) . .
O47 Pd10 Pd11 72.91(14) . .
O10 Pd10 Pd11 40.27(12) . .
Pd15 Pd10 Pd11 73.762(16) . .
O5 Pd10 Pd1 36.20(12) . .
O29 Pd10 Pd1 73.50(14) . .
O47 Pd10 Pd1 138.19(15) . .
O10 Pd10 Pd1 111.26(12) . .
Pd15 Pd10 Pd1 140.273(18) . .
Pd11 Pd10 Pd1 101.965(17) . .
O6 Pd11 O10 82.54(16) . .
O6 Pd11 O32 93.73(18) . .
O10 Pd11 O32 175.04(19) . .
O6 Pd11 O48 176.15(19) . .
O10 Pd11 O48 94.17(19) . .
O32 Pd11 O48 89.7(2) . .
O6 Pd11 Pd10 89.07(12) . .
O10 Pd11 Pd10 41.22(12) . .
O32 Pd11 Pd10 135.82(14) . .
O48 Pd11 Pd10 89.74(15) . .
O6 Pd11 Pd12 36.97(12) . .
O10 Pd11 Pd12 97.63(11) . .
O32 Pd11 Pd12 81.14(13) . .
O48 Pd11 Pd12 142.34(15) . .
Pd10 Pd11 Pd12 121.904(18) . .
O6 Pd12 O7 83.76(16) . .
O6 Pd12 O33 93.29(18) . .
O7 Pd12 O33 176.39(19) . .
O6 Pd12 O35 178.65(17) . .
O7 Pd12 O35 94.89(16) . .
O33 Pd12 O35 88.06(18) . .
O6 Pd12 Pd7 89.91(13) . .
O7 Pd12 Pd7 41.62(11) . .
O33 Pd12 Pd7 136.57(16) . .
O35 Pd12 Pd7 89.01(12) . .
O6 Pd12 Pd11 37.10(13) . .
O7 Pd12 Pd11 96.29(11) . .
O33 Pd12 Pd11 82.51(14) . .
O35 Pd12 Pd11 143.41(13) . .
Pd7 Pd12 Pd11 121.531(17) . .
O8 Pd13 O37 179.20(17) . .
O8 Pd13 O39 91.64(16) . .
O37 Pd13 O39 88.97(16) . .
O8 Pd13 O7 82.31(15) . .
O37 Pd13 O7 97.10(16) . .
O39 Pd13 O7 173.61(16) . .
O8 Pd13 Pd17 41.91(11) . .
O37 Pd13 Pd17 137.33(12) . .
O39 Pd13 Pd17 130.06(12) . .
O7 Pd13 Pd17 44.97(11) . .
O8 Pd13 Pd7 92.62(11) . .
O37 Pd13 Pd7 87.23(12) . .
O39 Pd13 Pd7 140.53(12) . .
O7 Pd13 Pd7 38.51(11) . .
Pd17 Pd13 Pd7 72.882(14) . .
O8 Pd14 O9 81.62(16) . .
O8 Pd14 O43 174.64(17) . .
O9 Pd14 O43 93.49(17) . .
O8 Pd14 O40 92.31(16) . .
O9 Pd14 O40 173.61(16) . .
O43 Pd14 O40 92.65(18) . .
O8 Pd14 Pd17 44.99(11) . .
O9 Pd14 Pd17 45.10(11) . .
O43 Pd14 Pd17 131.78(14) . .
O40 Pd14 Pd17 128.64(12) . .
O8 Pd14 Pd8 37.33(11) . .
O9 Pd14 Pd8 89.43(12) . .
O43 Pd14 Pd8 141.04(15) . .
O40 Pd14 Pd8 86.89(11) . .
Pd17 Pd14 Pd8 73.557(14) . .
O9 Pd15 O49 177.5(2) . .
O9 Pd15 O45 92.01(18) . .
O49 Pd15 O45 88.0(2) . .
O9 Pd15 O10 83.17(16) . .
O49 Pd15 O10 97.10(19) . .
O45 Pd15 O10 172.4(2) . .
O9 Pd15 Pd17 41.89(11) . .
O49 Pd15 Pd17 137.29(16) . .
O45 Pd15 Pd17 131.28(14) . .
O10 Pd15 Pd17 46.12(11) . .
O9 Pd15 Pd10 96.26(12) . .
O49 Pd15 Pd10 85.53(15) . .
O45 Pd15 Pd10 133.82(16) . .
O10 Pd15 Pd10 41.58(12) . .
Pd17 Pd15 Pd10 77.759(15) . .
O9 Pd15 Na9 133.4(5) . .
O49 Pd15 Na9 45.6(5) . .
O45 Pd15 Na9 46.6(5) . .
O10 Pd15 Na9 140.2(5) . .
Pd17 Pd15 Na9 150.5(5) . .
Pd10 Pd15 Na9 126.7(5) . .
O5 Pd16 O1 82.66(16) . .
O5 Pd16 O2 162.43(16) . .
O1 Pd16 O2 80.31(15) . .
O5 Pd16 O4 74.31(15) . .
O1 Pd16 O4 153.26(15) . .
O2 Pd16 O4 120.94(15) . .
O5 Pd16 Pd17 98.70(12) . .
O1 Pd16 Pd17 114.46(12) . .
O2 Pd16 Pd17 92.29(10) . .
O4 Pd16 Pd17 82.84(10) . .
O5 Pd16 Pd1 44.38(12) . .
O1 Pd16 Pd1 43.92(11) . .
O2 Pd16 Pd1 118.29(10) . .
O4 Pd16 Pd1 109.43(10) . .
Pd17 Pd16 Pd1 128.84(2) . .
O5 Pd16 Pd2 118.43(12) . .
O1 Pd16 Pd2 42.26(12) . .
O2 Pd16 Pd2 44.28(10) . .
O4 Pd16 Pd2 143.55(10) . .
Pd17 Pd16 Pd2 124.376(19) . .
Pd1 Pd16 Pd2 74.063(15) . .
O5 Pd16 Pd5 38.45(12) . .
O1 Pd16 Pd5 113.66(12) . .
O2 Pd16 Pd5 150.14(11) . .
O4 Pd16 Pd5 39.89(10) . .
Pd17 Pd16 Pd5 104.187(17) . .
Pd1 Pd16 Pd5 69.762(15) . .
Pd2 Pd16 Pd5 130.897(18) . .
O8 Pd17 O9 82.15(16) . .
O8 Pd17 O7 80.33(15) . .
O9 Pd17 O7 161.80(16) . .
O8 Pd17 O10 157.60(16) . .
O9 Pd17 O10 79.52(16) . .
O7 Pd17 O10 116.24(15) . .
O8 Pd17 Pd16 110.91(11) . .
O9 Pd17 Pd16 99.71(12) . .
O7 Pd17 Pd16 91.13(11) . .
O10 Pd17 Pd16 84.92(11) . .
O8 Pd17 Pd14 45.03(11) . .
O9 Pd17 Pd14 45.68(11) . .
O7 Pd17 Pd14 116.59(11) . .
O10 Pd17 Pd14 112.62(11) . .
Pd16 Pd17 Pd14 131.387(19) . .
O8 Pd17 Pd13 40.95(11) . .
O9 Pd17 Pd13 118.09(11) . .
O7 Pd17 Pd13 43.79(10) . .
O10 Pd17 Pd13 144.20(11) . .
Pd16 Pd17 Pd13 118.902(18) . .
Pd14 Pd17 Pd13 72.994(14) . .
O8 Pd17 Pd15 115.13(11) . .
O9 Pd17 Pd15 41.14(12) . .
O7 Pd17 Pd15 147.41(11) . .
O10 Pd17 Pd15 42.92(11) . .
Pd16 Pd17 Pd15 107.795(17) . .
Pd14 Pd17 Pd15 70.274(15) . .
Pd13 Pd17 Pd15 132.574(18) . .
O19 Na1 O19 180.0 . 2_566
O19 Na1 O16 106.68(14) . 2_566
O19 Na1 O16 73.32(14) 2_566 2_566
O19 Na1 O16 73.32(14) . .
O19 Na1 O16 106.68(14) 2_566 .
O16 Na1 O16 180.0 2_566 .
O19 Na1 O51 87.94(15) . 2_566
O19 Na1 O51 92.06(15) 2_566 2_566
O16 Na1 O51 87.53(14) 2_566 2_566
O16 Na1 O51 92.47(14) . 2_566
O19 Na1 O51 92.06(15) . .
O19 Na1 O51 87.94(15) 2_566 .
O16 Na1 O51 92.47(14) 2_566 .
O16 Na1 O51 87.53(14) . .
O51 Na1 O51 180.0(2) 2_566 .
O19 Na1 Pd3 39.35(10) . .
O19 Na1 Pd3 140.65(10) 2_566 .
O16 Na1 Pd3 140.05(9) 2_566 .
O16 Na1 Pd3 39.95(9) . .
O51 Na1 Pd3 73.96(10) 2_566 .
O51 Na1 Pd3 106.04(10) . .
O19 Na1 Pd3 140.65(10) . 2_566
O19 Na1 Pd3 39.35(10) 2_566 2_566
O16 Na1 Pd3 39.95(9) 2_566 2_566
O16 Na1 Pd3 140.05(9) . 2_566
O51 Na1 Pd3 106.04(10) 2_566 2_566
O51 Na1 Pd3 73.96(10) . 2_566
Pd3 Na1 Pd3 180.0 . 2_566
O59 Na2 O55 96.08(18) . .
O59 Na2 O56 88.59(17) . .
O55 Na2 O56 167.21(19) . .
O59 Na2 O54 176.18(19) . .
O55 Na2 O54 86.80(17) . .
O56 Na2 O54 88.07(17) . .
O59 Na2 O58 83.44(17) . .
O55 Na2 O58 86.12(17) . .
O56 Na2 O58 82.59(17) . .
O54 Na2 O58 94.29(18) . .
O59 Na2 O57 96.0(2) . .
O55 Na2 O57 104.6(2) . .
O56 Na2 O57 86.6(2) . .
O54 Na2 O57 85.6(2) . .
O58 Na2 O57 169.2(2) . .
O59 Na2 Na6 138.07(15) . .
O55 Na2 Na6 43.79(12) . .
O56 Na2 Na6 128.02(15) . .
O54 Na2 Na6 44.18(13) . .
O58 Na2 Na6 82.32(14) . .
O57 Na2 Na6 104.8(2) . .
O59 Na2 Na3 45.59(12) . .
O55 Na2 Na3 141.15(15) . .
O56 Na2 Na3 43.21(12) . .
O54 Na2 Na3 131.20(15) . .
O58 Na2 Na3 83.55(14) . .
O57 Na2 Na3 88.4(2) . .
Na6 Na2 Na3 164.51(10) . .
O60 Na3 O56 137.25(19) . .
O60 Na3 O62 78.69(16) . .
O56 Na3 O62 136.62(18) . .
O60 Na3 O51 86.30(18) . .
O56 Na3 O51 78.10(17) . .
O62 Na3 O51 138.28(19) . .
O60 Na3 O59 133.02(18) . .
O56 Na3 O59 84.93(17) . .
O62 Na3 O59 78.71(16) . .
O51 Na3 O59 83.98(17) . .
O60 Na3 O61 83.00(17) . .
O56 Na3 O61 79.76(17) . .
O62 Na3 O61 83.27(17) . .
O51 Na3 O61 133.48(19) . .
O59 Na3 O61 133.84(18) . .
O60 Na3 Na2 166.86(16) . .
O56 Na3 Na2 42.62(12) . .
O62 Na3 Na2 108.90(13) . .
O51 Na3 Na2 80.96(13) . .
O59 Na3 Na2 42.50(11) . .
O61 Na3 Na2 108.17(14) . .
O60 Na3 Na4 73.58(13) . .
O56 Na3 Na4 114.87(15) . .
O62 Na3 Na4 41.04(12) . .
O51 Na3 Na4 159.69(15) . .
O59 Na3 Na4 111.73(13) . .
O61 Na3 Na4 42.56(12) . .
Na2 Na3 Na4 119.28(9) . .
O69 Na4 O62 175.0(2) . .
O69 Na4 O63 89.6(2) . .
O62 Na4 O63 85.66(18) . .
O69 Na4 O68 88.6(2) . .
O62 Na4 O68 96.3(2) . .
O63 Na4 O68 171.5(2) . .
O69 Na4 O61 91.0(2) . .
O62 Na4 O61 88.60(18) . .
O63 Na4 O61 103.6(2) . .
O68 Na4 O61 84.8(2) . .
O69 Na4 O67 89.1(2) . .
O62 Na4 O67 92.28(19) . .
O63 Na4 O67 87.81(18) . .
O68 Na4 O67 83.8(2) . .
O61 Na4 O67 168.6(2) . .
O69 Na4 Na5 94.49(18) . .
O62 Na4 Na5 83.28(14) . .
O63 Na4 Na5 45.15(13) . .
O68 Na4 Na5 126.73(18) . .
O61 Na4 Na5 148.07(16) . .
O67 Na4 Na5 43.19(12) . .
O69 Na4 Na3 136.47(19) . .
O62 Na4 Na3 43.46(12) . .
O63 Na4 Na3 100.54(15) . .
O68 Na4 Na3 86.44(17) . .
O61 Na4 Na3 45.50(13) . .
O67 Na4 Na3 133.07(16) . .
Na5 Na4 Na3 122.50(10) . .
O67 Na5 O65 93.7(2) . .
O67 Na5 O64 97.4(2) . .
O65 Na5 O64 83.7(2) . .
O67 Na5 O65 176.4(2) . 2_676
O65 Na5 O65 89.77(19) . 2_676
O64 Na5 O65 81.9(2) . 2_676
O67 Na5 O66 89.4(2) . .
O65 Na5 O66 83.6(2) . .
O64 Na5 O66 165.9(2) . .
O65 Na5 O66 92.0(2) 2_676 .
O67 Na5 O63 89.08(19) . .
O65 Na5 O63 173.1(2) . .
O64 Na5 O63 102.23(19) . .
O65 Na5 O63 87.61(18) 2_676 .
O66 Na5 O63 90.1(2) . .
O67 Na5 Na5 139.24(19) . 2_676
O65 Na5 Na5 45.57(14) . 2_676
O64 Na5 Na5 79.82(17) . 2_676
O65 Na5 Na5 44.20(13) 2_676 2_676
O66 Na5 Na5 86.95(18) . 2_676
O63 Na5 Na5 131.48(18) . 2_676
O67 Na5 Na4 46.23(14) . .
O65 Na5 Na4 139.89(16) . .
O64 Na5 Na4 98.43(16) . .
O65 Na5 Na4 130.30(16) 2_676 .
O66 Na5 Na4 95.20(17) . .
O63 Na5 Na4 43.38(13) . .
Na5 Na5 Na4 174.29(14) 2_676 .
O52 Na6 O83' 128.2(10) . .
O52 Na6 O83 140.6(4) . .
O83' Na6 O83 17.8(9) . .
O52 Na6 O55 121.1(2) . .
O83' Na6 O55 109.8(10) . .
O83 Na6 O55 94.0(3) . .
O52 Na6 O54 80.9(2) . .
O83' Na6 O54 94.0(9) . .
O83 Na6 O54 84.7(3) . .
O55 Na6 O54 86.17(18) . .
O52 Na6 O53 97.0(2) . .
O83' Na6 O53 93.1(9) . .
O83 Na6 O53 101.4(3) . .
O55 Na6 O53 88.6(2) . .
O54 Na6 O53 172.3(2) . .
O52 Na6 O96 73.6(4) . .
O83' Na6 O96 60.1(10) . .
O83 Na6 O96 77.7(4) . .
O55 Na6 O96 160.0(3) . .
O54 Na6 O96 110.8(3) . .
O53 Na6 O96 75.5(4) . .
O52 Na6 Na2 97.68(19) . .
O83' Na6 Na2 114.1(10) . .
O83 Na6 Na2 97.0(3) . .
O55 Na6 Na2 43.10(12) . .
O54 Na6 Na2 44.23(13) . .
O53 Na6 Na2 129.37(19) . .
O96 Na6 Na2 155.0(3) . .
Na7' Na7 Na7' 180(4) 2_565 .
Na7' Na7 O95 14.0(16) 2_565 2_565
Na7' Na7 O95 166.0(16) . 2_565
Na7' Na7 O95 166.0(16) 2_565 .
Na7' Na7 O95 14.0(16) . .
O95 Na7 O95 180.000(1) 2_565 .
Na7' Na7 O13 91.6(15) 2_565 .
Na7' Na7 O13 88.4(15) . .
O95 Na7 O13 80.9(4) 2_565 .
O95 Na7 O13 99.1(4) . .
Na7' Na7 O13 88.4(15) 2_565 2_565
Na7' Na7 O13 91.6(15) . 2_565
O95 Na7 O13 99.1(4) 2_565 2_565
O95 Na7 O13 80.9(4) . 2_565
O13 Na7 O13 180.0(2) . 2_565
Na7' Na7 O31 81.5(15) 2_565 2_565
Na7' Na7 O31 98.5(15) . 2_565
O95 Na7 O31 93.5(4) 2_565 2_565
O95 Na7 O31 86.5(4) . 2_565
O13 Na7 O31 108.75(17) . 2_565
O13 Na7 O31 71.25(17) 2_565 2_565
Na7' Na7 O31 98.5(15) 2_565 .
Na7' Na7 O31 81.5(15) . .
O95 Na7 O31 86.5(4) 2_565 .
O95 Na7 O31 93.5(4) . .
O13 Na7 O31 71.25(17) . .
O13 Na7 O31 108.75(17) 2_565 .
O31 Na7 O31 180.0(2) 2_565 .
Na7' Na7 O95' 17.6(16) 2_565 2_565
Na7' Na7 O95' 162.4(16) . 2_565
O95 Na7 O95' 14.0(5) 2_565 2_565
O95 Na7 O95' 166.0(5) . 2_565
O13 Na7 O95' 74.4(4) . 2_565
O13 Na7 O95' 105.6(4) 2_565 2_565
O31 Na7 O95' 84.0(4) 2_565 2_565
O31 Na7 O95' 96.0(4) . 2_565
Na7' Na7 O95' 162.4(16) 2_565 .
Na7' Na7 O95' 17.6(16) . .
O95 Na7 O95' 166.0(5) 2_565 .
O95 Na7 O95' 14.0(5) . .
O13 Na7 O95' 105.6(4) . .
O13 Na7 O95' 74.4(4) 2_565 .
O31 Na7 O95' 96.0(4) 2_565 .
O31 Na7 O95' 84.0(4) . .
O95' Na7 O95' 180.0 2_565 .
Na7' Na7 Pd6 84.5(15) 2_565 .
Na7' Na7 Pd6 95.5(15) . .
O95 Na7 Pd6 70.6(4) 2_565 .
O95 Na7 Pd6 109.4(4) . .
O13 Na7 Pd6 37.62(11) . .
O13 Na7 Pd6 142.38(11) 2_565 .
O31 Na7 Pd6 143.07(11) 2_565 .
O31 Na7 Pd6 36.93(11) . .
O95' Na7 Pd6 73.2(4) 2_565 .
O95' Na7 Pd6 106.8(4) . .
Na7' Na7 Pd6 95.5(15) 2_565 2_565
Na7' Na7 Pd6 84.5(15) . 2_565
O95 Na7 Pd6 109.4(4) 2_565 2_565
O95 Na7 Pd6 70.6(4) . 2_565
O13 Na7 Pd6 142.38(11) . 2_565
O13 Na7 Pd6 37.62(11) 2_565 2_565
O31 Na7 Pd6 36.93(11) 2_565 2_565
O31 Na7 Pd6 143.07(11) . 2_565
O95' Na7 Pd6 106.8(4) 2_565 2_565
O95' Na7 Pd6 73.2(4) . 2_565
Pd6 Na7 Pd6 180.000(16) . 2_565
Na7 Na7' O95 159(2) . .
Na7 Na7' Na7' 0.0(18) . 2_565
O95 Na7' Na7' 159(2) . 2_565
Na7 Na7' O95' 156(2) . .
O95 Na7' O95' 19.7(8) . .
Na7' Na7' O95' 156(2) 2_565 .
Na7 Na7' O31 79.5(15) . .
O95 Na7' O31 118.3(13) . .
Na7' Na7' O31 79.5(15) 2_565 .
O95' Na7' O31 102.4(10) . .
Na7 Na7' O13 72.7(15) . .
O95 Na7' O13 122.7(13) . .
Na7' Na7' O13 72.7(15) 2_565 .
O95' Na7' O13 131.0(12) . .
O31 Na7' O13 69.2(6) . .
Na7 Na7' O13 69.9(15) . 2_565
O95 Na7' O13 93.5(11) . 2_565
Na7' Na7' O13 69.9(15) 2_565 2_565
O95' Na7' O13 86.2(9) . 2_565
O31 Na7' O13 103.5(8) . 2_565
O13 Na7' O13 142.6(10) . 2_565
Na7 Na7' O31 64.1(14) . 2_565
O95 Na7' O31 97.4(11) . 2_565
Na7' Na7' O31 64.1(14) 2_565 2_565
O95' Na7' O31 110.6(10) . 2_565
O31 Na7' O31 143.6(9) . 2_565
O13 Na7' O31 98.4(7) . 2_565
O13 Na7' O31 65.1(5) 2_565 2_565
Na7 Na7' O86' 134.7(19) . .
O95 Na7' O86' 62.3(10) . .
Na7' Na7' O86' 134.7(19) 2_565 .
O95' Na7' O86' 69.5(10) . .
O31 Na7' O86' 85.8(8) . .
O13 Na7' O86' 61.9(7) . .
O13 Na7' O86' 155.4(10) 2_565 .
O31 Na7' O86' 119.4(9) 2_565 .
Na7 Na7' Pd6 81.6(15) . 2_565
O95 Na7' Pd6 77.3(10) . 2_565
Na7' Na7' Pd6 81.6(15) 2_565 2_565
O95' Na7' Pd6 82.2(9) . 2_565
O31 Na7' Pd6 141.0(9) . 2_565
O13 Na7' Pd6 135.3(8) . 2_565
O13 Na7' Pd6 37.6(3) 2_565 2_565
O31 Na7' Pd6 36.9(3) 2_565 2_565
O86' Na7' Pd6 130.5(9) . 2_565
Na7 Na7' Pd6 71.2(15) . .
O95 Na7' Pd6 129.9(12) . .
Na7' Na7' Pd6 71.2(15) 2_565 .
O95' Na7' Pd6 123.4(10) . .
O31 Na7' Pd6 34.1(3) . .
O13 Na7' Pd6 35.2(3) . .
O13 Na7' Pd6 126.8(8) 2_565 .
O31 Na7' Pd6 124.3(7) 2_565 .
O86' Na7' Pd6 72.7(7) . .
Pd6 Na7' Pd6 152.8(7) 2_565 .
O79" Na8 O117 130(3) . .
O79" Na8 O79' 6(2) . .
O117 Na8 O79' 127.8(19) . .
O79" Na8 O79 161(2) . .
O117 Na8 O79 33.8(18) . .
O79' Na8 O79 160.9(8) . .
O79" Na8 O28 94(2) . .
O117 Na8 O28 134.4(18) . .
O79' Na8 O28 97.4(6) . .
O79 Na8 O28 100.5(6) . .
O79" Na8 O30 91(2) . 2_665
O117 Na8 O30 106.7(18) . 2_665
O79' Na8 O30 87.6(6) . 2_665
O79 Na8 O30 102.6(6) . 2_665
O28 Na8 O30 77.6(3) . 2_665
O79" Na8 O11 90(2) . .
O117 Na8 O11 96.9(18) . .
O79' Na8 O11 95.4(6) . .
O79 Na8 O11 84.7(5) . .
O28 Na8 O11 70.0(3) . .
O30 Na8 O11 147.6(4) 2_665 .
O79" Na8 O97 85(2) . 2_665
O117 Na8 O97 48.2(18) . 2_665
O79' Na8 O97 81.4(6) . 2_665
O79 Na8 O97 81.6(6) . 2_665
O28 Na8 O97 172.5(5) . 2_665
O30 Na8 O97 94.9(4) 2_665 2_665
O11 Na8 O97 117.5(5) . 2_665
O79" Na8 O108 36(2) . 2_665
O117 Na8 O108 104.2(18) . 2_665
O79' Na8 O108 30.9(7) . 2_665
O79 Na8 O108 136.6(7) . 2_665
O28 Na8 O108 120.1(6) . 2_665
O30 Na8 O108 74.5(5) 2_665 2_665
O11 Na8 O108 121.3(6) . 2_665
O97 Na8 O108 56.1(6) 2_665 2_665
O79" Na8 Pd1 90(2) . .
O117 Na8 Pd1 122.5(18) . .
O79' Na8 Pd1 94.8(6) . .
O79 Na8 Pd1 96.1(5) . .
O28 Na8 Pd1 34.94(16) . .
O30 Na8 Pd1 112.3(3) 2_665 .
O11 Na8 Pd1 35.27(15) . .
O97 Na8 Pd1 152.4(5) 2_665 .
O108 Na8 Pd1 125.5(6) 2_665 .
O79" Na8 Na10 66(2) . 2_665
O117 Na8 Na10 78.3(18) . 2_665
O79' Na8 Na10 60.8(5) . 2_665
O79 Na8 Na10 107.8(5) . 2_665
O28 Na8 Na10 139.1(3) . 2_665
O30 Na8 Na10 68.0(2) 2_665 2_665
O11 Na8 Na10 140.3(3) . 2_665
O97 Na8 Na10 34.4(4) 2_665 2_665
O108 Na8 Na10 30.0(5) 2_665 2_665
Pd1 Na8 Na10 155.5(3) . 2_665
O85 Na9 O82' 152(2) . 1_645
O85 Na9 O49 99.6(16) . .
O82' Na9 O49 89.9(12) 1_645 .
O85 Na9 O45 125.8(19) . .
O82' Na9 O45 82.1(11) 1_645 .
O49 Na9 O45 71.0(8) . .
O85 Na9 O82 161(2) . 1_645
O82' Na9 O82 9.6(7) 1_645 1_645
O49 Na9 O82 88.6(10) . 1_645
O45 Na9 O82 72.7(9) . 1_645
O85 Na9 O74 92.8(16) . .
O82' Na9 O74 86.4(12) 1_645 .
O49 Na9 O74 159.8(13) . .
O45 Na9 O74 88.9(10) . .
O82 Na9 O74 84.4(10) 1_645 .
O85 Na9 Pd15 107.0(16) . .
O82' Na9 Pd15 96.4(11) 1_645 .
O49 Na9 Pd15 36.9(4) . .
O45 Na9 Pd15 37.1(4) . .
O82 Na9 Pd15 89.7(9) 1_645 .
O74 Na9 Pd15 123.9(10) . .
O85 Na9 Na11 116.4(17) . 1_645
O82' Na9 Na11 46.9(8) 1_645 1_645
O49 Na9 Na11 136.4(11) . 1_645
O45 Na9 Na11 103.0(9) . 1_645
O82 Na9 Na11 50.0(6) 1_645 1_645
O74 Na9 Na11 46.0(5) . 1_645
Pd15 Na9 Na11 135.0(9) . 1_645
O85 Na9 Na14 20.6(10) . .
O82' Na9 Na14 172.4(14) 1_645 .
O49 Na9 Na14 91.5(9) . .
O45 Na9 Na14 105.4(9) . .
O82 Na9 Na14 177.9(12) 1_645 .
O74 Na9 Na14 94.8(9) . .
Pd15 Na9 Na14 89.2(7) . .
Na11 Na9 Na14 130.4(9) 1_645 .
O94' Na10 O97' 78.2(9) . .
O94' Na10 O108 114.8(10) . .
O97' Na10 O108 64.6(8) . .
O94' Na10 O122 108.6(14) . .
O97' Na10 O122 74.5(12) . .
O108 Na10 O122 110.1(12) . .
O94' Na10 O94 17.8(8) . .
O97' Na10 O94 81.3(6) . .
O108 Na10 O94 130.3(8) . .
O122 Na10 O94 92.9(12) . .
O94' Na10 O27 157.7(9) . .
O97' Na10 O27 123.5(5) . .
O108 Na10 O27 75.0(6) . .
O122 Na10 O27 84.7(11) . .
O94 Na10 O27 153.0(5) . .
O94' Na10 O93 69.4(9) . .
O97' Na10 O93 71.9(6) . .
O108 Na10 O93 49.5(7) . .
O122 Na10 O93 146.0(12) . .
O94 Na10 O93 87.0(5) . .
O27 Na10 O93 109.8(5) . .
O94' Na10 O97 99.8(9) . .
O97' Na10 O97 24.3(5) . .
O108 Na10 O97 64.0(7) . .
O122 Na10 O97 56.6(11) . .
O94 Na10 O97 98.4(6) . .
O27 Na10 O97 102.5(4) . .
O93 Na10 O97 89.8(5) . .
O94' Na10 O24 90.1(8) . .
O97' Na10 O24 159.1(6) . .
O108 Na10 O24 106.2(7) . .
O122 Na10 O24 126.1(11) . .
O94 Na10 O24 92.9(4) . .
O27 Na10 O24 67.6(2) . .
O93 Na10 O24 87.8(4) . .
O97 Na10 O24 168.3(5) . .
O94' Na10 O102 92.0(9) . .
O97' Na10 O102 90.1(7) . .
O108 Na10 O102 136.2(8) . .
O122 Na10 O102 26.1(11) . .
O94 Na10 O102 74.4(6) . .
O27 Na10 O102 93.2(5) . .
O93 Na10 O102 156.0(6) . .
O97 Na10 O102 78.3(6) . .
O24 Na10 O102 107.8(5) . .
O94' Na10 Pd5 120.7(8) . .
O97' Na10 Pd5 159.7(5) . .
O108 Na10 Pd5 108.8(6) . .
O122 Na10 Pd5 91.2(11) . .
O94 Na10 Pd5 114.3(4) . .
O27 Na10 Pd5 39.09(15) . .
O93 Na10 Pd5 119.8(4) . .
O97 Na10 Pd5 135.6(4) . .
O24 Na10 Pd5 38.98(14) . .
O102 Na10 Pd5 82.3(4) . .
O94' Na10 Na8 128.6(8) . 2_665
O97' Na10 Na8 51.7(5) . 2_665
O108 Na10 Na8 38.1(6) . 2_665
O122 Na10 Na8 71.9(11) . 2_665
O94 Na10 Na8 132.7(5) . 2_665
O27 Na10 Na8 72.0(2) . 2_665
O93 Na10 Na8 83.3(4) . 2_665
O97 Na10 Na8 35.7(4) . 2_665
O24 Na10 Na8 132.6(3) . 2_665
O102 Na10 Na8 98.1(5) . 2_665
Pd5 Na10 Na8 110.6(2) . 2_665
O91 Na11 O74 104.2(4) . 1_465
O91 Na11 O86 92.3(5) . .
O74 Na11 O86 92.1(4) 1_465 .
O91 Na11 O82' 81.9(7) . .
O74 Na11 O82' 79.5(5) 1_465 .
O86 Na11 O82' 168.3(7) . .
O91 Na11 O88 92.4(5) . .
O74 Na11 O88 152.5(4) 1_465 .
O86 Na11 O88 109.3(5) . .
O82' Na11 O88 81.3(6) . .
O91 Na11 O86' 81.1(6) . .
O74 Na11 O86' 105.3(6) 1_465 .
O86 Na11 O86' 15.6(5) . .
O82' Na11 O86' 163.0(8) . .
O88 Na11 O86' 98.8(6) . .
O91 Na11 O91' 33.2(8) . .
O74 Na11 O91' 137.4(8) 1_465 .
O86 Na11 O91' 92.0(8) . .
O82' Na11 O91' 88.8(9) . .
O88 Na11 O91' 61.2(8) . .
O86' Na11 O91' 76.6(9) . .
O91 Na11 O87 159.6(6) . .
O74 Na11 O87 87.2(5) 1_465 .
O86 Na11 O87 70.1(5) . .
O82' Na11 O87 117.2(7) . .
O88 Na11 O87 84.2(5) . .
O86' Na11 O87 79.6(7) . .
O91' Na11 O87 133.6(8) . .
O91 Na11 O82 92.0(5) . .
O74 Na11 O82 82.1(4) 1_465 .
O86 Na11 O82 173.5(5) . .
O82' Na11 O82 11.4(6) . .
O88 Na11 O82 75.4(5) . .
O86' Na11 O82 170.9(7) . .
O91' Na11 O82 94.3(8) . .
O87 Na11 O82 106.5(6) . .
O91 Na11 O87' 159.9(6) . .
O74 Na11 O87' 94.9(5) 1_465 .
O86 Na11 O87' 81.0(6) . .
O82' Na11 O87' 107.7(7) . .
O88 Na11 O87' 72.4(5) . .
O86' Na11 O87' 88.3(7) . .
O91' Na11 O87' 127.5(9) . .
O87 Na11 O87' 13.6(4) . .
O82 Na11 O87' 96.4(6) . .
O91 Na11 Na9 76.6(6) . 1_465
O74 Na11 Na9 46.9(5) 1_465 1_465
O86 Na11 Na9 130.4(6) . 1_465
O82' Na11 Na9 38.3(7) . 1_465
O88 Na11 Na9 119.2(6) . 1_465
O86' Na11 Na9 136.1(7) . 1_465
O91' Na11 Na9 102.0(9) . 1_465
O87 Na11 Na9 122.5(6) . 1_465
O82 Na11 Na9 46.3(6) . 1_465
O87' Na11 Na9 121.9(6) . 1_465
O72' Na12 O77 72(2) . 1_655
O72' Na12 O81 161(2) . .
O77 Na12 O81 103.8(4) 1_655 .
O72' Na12 O76 78(2) . .
O77 Na12 O76 93.3(4) 1_655 .
O81 Na12 O76 82.8(4) . .
O72' Na12 O74 58(2) . 1_565
O77 Na12 O74 129.2(4) 1_655 1_565
O81 Na12 O74 126.6(4) . 1_565
O76 Na12 O74 87.9(3) . 1_565
O72' Na12 O77' 62(2) . 1_655
O77 Na12 O77' 12.9(5) 1_655 1_655
O81 Na12 O77' 111.2(6) . 1_655
O76 Na12 O77' 83.9(6) . 1_655
O74 Na12 O77' 119.8(6) 1_565 1_655
O72' Na12 O80 122(2) . 1_565
O77 Na12 O80 111.4(4) 1_655 1_565
O81 Na12 O80 76.9(3) . 1_565
O76 Na12 O80 151.0(4) . 1_565
O74 Na12 O80 87.8(3) 1_565 1_565
O77' Na12 O80 122.7(6) 1_655 1_565
O98' Na14 O100 149.6(11) . .
O98' Na14 O85 88.0(10) . .
O100 Na14 O85 89.1(6) . .
O98' Na14 O112 131.8(12) . .
O100 Na14 O112 17.9(6) . .
O85 Na14 O112 89.9(6) . .
O98' Na14 O98 24.9(10) . .
O100 Na14 O98 166.0(7) . .
O85 Na14 O98 101.5(5) . .
O112 Na14 O98 150.7(8) . .
O98' Na14 O89' 82.0(11) . .
O100 Na14 O89' 97.4(8) . .
O85 Na14 O89' 169.1(7) . .
O112 Na14 O89' 93.6(8) . .
O98 Na14 O89' 70.8(7) . .
O98' Na14 O78 106.5(10) . .
O100 Na14 O78 103.7(6) . .
O85 Na14 O78 89.8(4) . .
O112 Na14 O78 121.6(7) . .
O98 Na14 O78 85.6(5) . .
O89' Na14 O78 97.1(6) . .
O98' Na14 O79 64.7(11) . 1_545
O100 Na14 O79 84.9(7) . 1_545
O85 Na14 O79 83.8(6) . 1_545
O112 Na14 O79 67.2(8) . 1_545
O98 Na14 O79 87.2(6) . 1_545
O89' Na14 O79 88.0(7) . 1_545
O78 Na14 O79 169.2(6) . 1_545
O98' Na14 O89 96.3(11) . .
O100 Na14 O89 81.1(6) . .
O85 Na14 O89 167.3(6) . .
O112 Na14 O89 78.3(7) . .
O98 Na14 O89 87.0(6) . .
O89' Na14 O89 16.3(5) . .
O78 Na14 O89 100.3(5) . .
O79 Na14 O89 87.2(6) 1_545 .
O98' Na14 O109 139.4(11) . .
O100 Na14 O109 46.5(7) . .
O85 Na14 O109 131.6(6) . .
O112 Na14 O109 54.3(8) . .
O98 Na14 O109 125.8(7) . .
O89' Na14 O109 57.8(8) . .
O78 Na14 O109 85.0(6) . .
O79 Na14 O109 105.7(7) 1_545 .
O89 Na14 O109 43.1(6) . .
O98' Na14 Na9 97.7(11) . .
O100 Na14 Na9 83.2(7) . .
O85 Na14 Na9 11.0(5) . .
O112 Na14 Na9 87.1(7) . .
O98 Na14 Na9 108.7(6) . .
O89' Na14 Na9 179.2(8) . .
O78 Na14 Na9 82.3(5) . .
O79 Na14 Na9 92.5(7) 1_545 .
O89 Na14 Na9 164.3(7) . .
O109 Na14 Na9 122.6(7) . .
O14 P1 O13 110.5(3) . .
O14 P1 O11 107.6(3) . .
O13 P1 O11 110.2(3) . .
O14 P1 O12 107.6(3) . .
O13 P1 O12 109.9(3) . .
O11 P1 O12 111.1(3) . .
O17 P2 O16 110.5(2) . .
O17 P2 O15 111.3(2) . .
O16 P2 O15 110.4(2) . .
O17 P2 O18 109.0(2) . .
O16 P2 O18 108.4(2) . .
O15 P2 O18 107.2(2) . .
O19 P3 O21 111.7(2) . .
O19 P3 O20 111.7(2) . .
O21 P3 O20 110.6(2) . .
O19 P3 O22 109.1(2) . .
O21 P3 O22 107.7(2) . .
O20 P3 O22 105.8(2) . .
O23 P4 O24 112.1(3) . .
O23 P4 O25 110.7(3) . .
O24 P4 O25 111.0(3) . .
O23 P4 O26 106.6(3) . .
O24 P4 O26 106.8(3) . .
O25 P4 O26 109.5(2) . .
O29 P5 O27 111.7(3) . .
O29 P5 O30 107.3(3) . .
O27 P5 O30 107.7(3) . .
O29 P5 O28 111.2(3) . .
O27 P5 O28 110.5(3) . .
O30 P5 O28 108.2(3) . .
O31 P6 O32 112.7(3) . .
O31 P6 O33 112.8(3) . .
O32 P6 O33 111.4(3) . .
O31 P6 O34 107.5(3) . .
O32 P6 O34 107.5(3) . .
O33 P6 O34 104.4(3) . .
O36 P7 O38 109.2(2) . .
O36 P7 O35 109.8(2) . .
O38 P7 O35 109.0(2) . .
O36 P7 O37 110.9(2) . .
O38 P7 O37 107.0(2) . .
O35 P7 O37 110.9(3) . .
O42 P8 O39 109.7(2) . .
O42 P8 O41 108.4(2) . .
O39 P8 O41 111.2(2) . .
O42 P8 O40 108.9(2) . .
O39 P8 O40 109.8(2) . .
O41 P8 O40 108.6(2) . .
O46 P9 O45 107.3(3) . .
O46 P9 O44 110.0(3) . .
O45 P9 O44 111.4(3) . .
O46 P9 O43 109.9(3) . .
O45 P9 O43 109.5(3) . .
O44 P9 O43 108.8(3) . .
O47 P10 O48 111.1(3) . .
O47 P10 O49 110.4(3) . .
O48 P10 O49 111.7(3) . .
O47 P10 O50 107.7(3) . .
O48 P10 O50 108.8(3) . .
O49 P10 O50 106.9(3) . .
Pd2 O1 Pd1 123.4(2) . .
Pd2 O1 Pd6 110.69(19) . .
Pd1 O1 Pd6 107.12(18) . .
Pd2 O1 Pd16 94.43(17) . .
Pd1 O1 Pd16 91.67(17) . .
Pd6 O1 Pd16 130.4(2) . .
Pd3 O2 Pd7 100.70(16) . .
Pd3 O2 Pd2 123.73(19) . .
Pd7 O2 Pd2 106.86(17) . .
Pd3 O2 Pd16 112.80(18) . .
Pd7 O2 Pd16 124.10(19) . .
Pd2 O2 Pd16 90.48(15) . .
Pd3 O3 Pd4 111.71(18) . .
Pd3 O3 Pd8 111.84(19) . .
Pd4 O3 Pd8 113.97(19) . .
Pd4 O4 Pd5 126.2(2) . .
Pd4 O4 Pd9 101.65(18) . .
Pd5 O4 Pd9 101.33(18) . .
Pd4 O4 Pd16 106.63(18) . .
Pd5 O4 Pd16 92.25(16) . .
Pd9 O4 Pd16 132.0(2) . .
Pd5 O5 Pd10 112.19(19) . .
Pd5 O5 Pd16 102.66(19) . .
Pd10 O5 Pd16 123.1(2) . .
Pd5 O5 Pd1 118.2(2) . .
Pd10 O5 Pd1 108.14(19) . .
Pd16 O5 Pd1 91.74(16) . .
Pd6 O6 Pd12 115.7(2) . .
Pd6 O6 Pd11 117.9(2) . .
Pd12 O6 Pd11 105.9(2) . .
Pd12 O7 Pd7 97.32(17) . .
Pd12 O7 Pd13 128.2(2) . .
Pd7 O7 Pd13 102.45(17) . .
Pd12 O7 Pd17 115.23(18) . .
Pd7 O7 Pd17 124.78(19) . .
Pd13 O7 Pd17 91.24(15) . .
Pd13 O8 Pd8 114.05(19) . .
Pd13 O8 Pd17 97.14(17) . .
Pd8 O8 Pd17 129.0(2) . .
Pd13 O8 Pd14 121.08(19) . .
Pd8 O8 Pd14 105.17(17) . .
Pd17 O8 Pd14 89.98(16) . .
Pd15 O9 Pd9 116.46(19) . .
Pd15 O9 Pd17 96.97(17) . .
Pd9 O9 Pd17 127.3(2) . .
Pd15 O9 Pd14 113.54(19) . .
Pd9 O9 Pd14 110.37(19) . .
Pd17 O9 Pd14 89.22(16) . .
Pd11 O10 Pd15 130.6(2) . .
Pd11 O10 Pd10 98.51(17) . .
Pd15 O10 Pd10 96.91(17) . .
Pd11 O10 Pd17 113.51(19) . .
Pd15 O10 Pd17 90.96(16) . .
Pd10 O10 Pd17 129.3(2) . .
P1 O11 Pd1 119.8(3) . .
P1 O11 Na8 141.0(3) . .
Pd1 O11 Na8 97.1(3) . .
P1 O12 Pd2 121.9(3) . .
P1 O13 Pd6 122.4(3) . .
P1 O13 Na7 131.3(3) . .
Pd6 O13 Na7 97.0(2) . .
P1 O13 Na7' 136.0(6) . .
Pd6 O13 Na7' 100.2(5) . .
Na7 O13 Na7' 18.9(5) . .
P1 O13 Na7' 122.1(6) . 2_565
Pd6 O13 Na7' 93.2(5) . 2_565
Na7 O13 Na7' 18.5(5) . 2_565
Na7' O13 Na7' 37.4(10) . 2_565
P2 O15 Pd2 116.2(2) . .
P2 O16 Pd3 117.7(2) . .
P2 O16 Na1 133.4(2) . .
Pd3 O16 Na1 90.96(14) . .
P2 O17 Pd7 126.6(2) . .
P3 O19 Pd3 120.0(2) . .
P3 O19 Na1 140.1(2) . .
Pd3 O19 Na1 95.03(16) . .
P3 O20 Pd8 119.7(2) . .
P3 O21 Pd4 115.3(2) . .
P4 O23 Pd4 114.1(2) . .
P4 O24 Pd5 116.8(2) . .
P4 O24 Na10 131.6(3) . .
Pd5 O24 Na10 90.0(2) . .
P4 O25 Pd9 121.3(3) . .
P5 O27 Pd5 117.6(3) . .
P5 O27 Na10 133.3(4) . .
Pd5 O27 Na10 92.3(3) . .
P5 O28 Pd1 117.1(3) . .
P5 O28 Na8 134.8(3) . .
Pd1 O28 Na8 101.9(3) . .
P5 O29 Pd10 125.5(3) . .
P5 O30 Na8 142.2(3) . 2_665
P6 O31 Pd6 118.2(3) . .
P6 O31 Na7 142.6(3) . .
Pd6 O31 Na7 96.4(2) . .
P6 O31 Na7' 138.8(6) . .
Pd6 O31 Na7' 102.8(5) . .
Na7 O31 Na7' 19.0(5) . .
P6 O31 Na7' 139.2(6) . 2_565
Pd6 O31 Na7' 90.0(5) . 2_565
Na7 O31 Na7' 17.4(5) . 2_565
Na7' O31 Na7' 36.4(9) . 2_565
P6 O32 Pd11 117.8(3) . .
P6 O33 Pd12 117.7(3) . .
P7 O35 Pd12 116.5(2) . .
P7 O36 Pd7 127.4(2) . .
P7 O37 Pd13 116.9(2) . .
P8 O39 Pd13 121.6(2) . .
P8 O40 Pd14 117.2(2) . .
P8 O41 Pd8 122.0(2) . .
P9 O43 Pd14 116.6(3) . .
P9 O44 Pd9 125.2(3) . .
P9 O45 Pd15 120.8(3) . .
P9 O45 Na9 127.8(7) . .
Pd15 O45 Na9 96.3(7) . .
P10 O47 Pd10 124.1(3) . .
P10 O48 Pd11 113.4(3) . .
P10 O49 Pd15 117.6(3) . .
P10 O49 Na9 144.7(7) . .
Pd15 O49 Na9 97.4(7) . .
Na3 O51 Na1 121.2(2) . .
Na6 O54 Na2 91.59(18) . .
Na2 O55 Na6 93.11(18) . .
Na2 O56 Na3 94.17(18) . .
Na2 O59 Na3 91.92(17) . .
Na4 O61 Na3 91.95(18) . .
Na4 O62 Na3 95.50(18) . .
Na4 O63 Na5 91.47(19) . .
Na5 O65 Na5 90.23(18) . 2_676
Na5 O67 Na4 90.58(18) . .
Na11 O74 Na12 126.0(4) 1_645 1_545
Na11 O74 Na9 87.1(7) 1_645 .
Na12 O74 Na9 140.7(8) 1_545 .
O77' O77 Na12 107(3) . 1_455
O77 O77' Na12 60(3) . 1_455
O117 O79 Na8 19.9(11) . .
O117 O79 Na14 159.3(15) . 1_565
Na8 O79 Na14 140.3(9) . 1_565
O123 O79' O79" 162(3) . .
O123 O79' O108 87(2) . 2_665
O79" O79' O108 94.5(19) . 2_665
O123 O79' Na8 163(2) . .
O79" O79' Na8 3.7(13) . .
O108 O79' Na8 91.0(13) 2_665 .
Na8 O79" O79' 171(3) . .
Na8 O79" O117 25.9(15) . .
O79' O79" O117 149(3) . .
O81' O81 Na12 130(3) . .
O82 O82' Na9 128(4) . 1_465
O82 O82' Na11 98(3) . .
Na9 O82' Na11 94.7(11) 1_465 .
O82' O82 Na9 42(3) . 1_465
O82' O82 Na11 70(3) . .
Na9 O82 Na11 83.7(8) 1_465 .
O83 O83' Na6 82(3) . .
O83' O83 O116 158(3) . .
O83' O83 Na6 80(3) . .
O116 O83 Na6 115.0(10) . .
Na9 O85 Na14 148.5(15) . .
O86' O86 Na11 86(2) . .
O86 O86' Na11 78(2) . .
O86 O86' Na7' 157(3) . .
Na11 O86' Na7' 123.8(10) . .
O87 O87' Na11 70(2) . .
O87' O87 Na11 97(3) . .
O89' O89 Na14 75(2) . .
O89 O89' Na14 89(2) . .
O91' O91 Na11 81.5(14) . .
O91 O91' Na11 65.3(13) . .
O93' O93 Na10 162.5(13) . .
O94 O94' Na10 129(2) . .
O94' O94 O113 148(2) . .
O94' O94 Na10 33.3(15) . .
O113 O94 Na10 120.8(13) . .
O95 O95' Na7' 40.8(17) . .
O95 O95' Na7 44.7(17) . .
Na7' O95' Na7 6.8(6) . .
O95' O95 Na7' 120(2) . .
O95' O95 Na7 121(2) . .
Na7' O95 Na7 7.2(8) . .
O113 O96 Na6 97.7(11) 1_465 .
O97' O97 Na10 62.0(12) . .
O97' O97 Na8 125.4(14) . 2_665
Na10 O97 Na8 109.9(6) . 2_665
O97 O97' Na10 93.7(14) . .
O98 O98' Na14 88(3) . .
O98' O98 Na14 67(2) . .
O112 O100 Na14 86(2) . .
O122 O102 O132 133(3) . .
O122 O102 Na10 59(2) . .
O132 O102 Na10 91.0(15) . .
O116 O106 O109 86(3) . 1_565
O79' O108 Na10 169.1(17) 2_665 .
O79' O108 Na8 58.2(11) 2_665 2_665
Na10 O108 Na8 111.9(9) . 2_665
O106 O109 O116 33.8(14) 1_545 1_545
O106 O109 Na14 124.0(19) 1_545 .
O116 O109 Na14 156(2) 1_545 .
O100 O112 Na14 77(2) . .
O132 O113 O94 94(2) . .
O132 O113 O96 89(2) . 1_645
O94 O113 O96 156(2) . 1_645
O106 O116 O109 60(3) . 1_565
O106 O116 O83 169(3) . .
O109 O116 O83 118(2) 1_565 .
Na8 O117 O79 126(3) . .
Na8 O117 O79" 23.9(14) . .
O79 O117 O79" 149(2) . .
O102 O122 Na10 95(3) . .
O113 O132 O102 132(3) . .

loop_
_geom_bond_atom_site_label_1
_geom_bond_atom_site_label_2
_geom_bond_distance
_geom_bond_site_symmetry_2
Pd1 O1 1.996(4) .
Pd1 O11 2.007(5) .
Pd1 O5 2.012(4) .
Pd1 O28 2.019(4) .
Pd1 Pd16 2.8756(6) .
Pd1 Pd6 3.2117(6) .
Pd1 Pd10 3.2377(6) .
Pd1 Na8 3.449(8) .
Pd2 O1 1.974(4) .
Pd2 O15 2.021(4) .
Pd2 O12 2.038(4) .
Pd2 O2 2.043(4) .
Pd2 Pd16 2.9266(6) .
Pd3 O3 1.941(4) .
Pd3 O2 2.010(4) .
Pd3 O19 2.033(4) .
Pd3 O16 2.051(4) .
Pd3 Pd7 3.1040(6) .
Pd3 Na1 3.1940(4) .
Pd3 Pd4 3.2221(6) .
Pd3 Pd8 3.2282(6) .
Pd4 O3 1.952(4) .
Pd4 O4 1.977(4) .
Pd4 O23 2.059(4) .
Pd4 O21 2.061(4) .
Pd4 Pd9 3.0955(6) .
Pd5 O5 1.975(4) .
Pd5 O4 1.989(4) .
Pd5 O24 2.015(5) .
Pd5 O27 2.022(5) .
Pd5 Pd9 3.0975(6) .
Pd5 Pd16 3.0990(6) .
Pd5 Na10 3.204(7) .
Pd6 O6 1.947(4) .
Pd6 O1 1.997(4) .
Pd6 O31 2.027(5) .
Pd6 O13 2.062(5) .
Pd6 Na7 3.3522(4) .
Pd6 Na7' 3.37(2) 2_565
Pd6 Na7' 3.52(2) .
Pd7 O2 2.021(4) .
Pd7 O7 2.031(4) .
Pd7 O36 2.032(4) .
Pd7 O17 2.033(4) .
Pd7 Pd12 3.0330(6) .
Pd7 Pd13 3.1846(6) .
Pd8 O3 1.957(4) .
Pd8 O8 1.992(4) .
Pd8 O20 1.999(4) .
Pd8 O41 2.044(4) .
Pd8 Pd14 3.1696(6) .
Pd9 O9 1.981(4) .
Pd9 O4 2.015(4) .
Pd9 O44 2.040(5) .
Pd9 O25 2.053(4) .
Pd10 O5 1.986(4) .
Pd10 O29 2.022(5) .
Pd10 O47 2.023(5) .
Pd10 O10 2.029(4) .
Pd10 Pd15 3.0357(6) .
Pd10 Pd11 3.0458(6) .
Pd11 O6 1.954(4) .
Pd11 O10 1.991(4) .
Pd11 O32 2.045(4) .
Pd11 O48 2.078(5) .
Pd11 Pd12 3.1155(6) .
Pd12 O6 1.948(4) .
Pd12 O7 2.009(4) .
Pd12 O33 2.049(5) .
Pd12 O35 2.052(4) .
Pd13 O8 1.960(4) .
Pd13 O37 2.001(4) .
Pd13 O39 2.028(4) .
Pd13 O7 2.054(4) .
Pd13 Pd17 2.9673(6) .
Pd14 O8 1.999(4) .
Pd14 O9 2.021(4) .
Pd14 O43 2.023(4) .
Pd14 O40 2.032(4) .
Pd14 Pd17 2.8254(6) .
Pd15 O9 1.972(4) .
Pd15 O49 2.004(5) .
Pd15 O45 2.008(5) .
Pd15 O10 2.027(4) .
Pd15 Pd17 2.9757(6) .
Pd15 Na9 3.31(3) .
Pd16 O5 1.994(4) .
Pd16 O1 2.013(4) .
Pd16 O2 2.078(4) .
Pd16 O4 2.299(4) .
Pd16 Pd17 2.7568(6) .
Pd17 O8 1.997(4) .
Pd17 O9 2.002(4) .
Pd17 O7 2.098(4) .
Pd17 O10 2.145(4) .
Na1 O19 2.292(4) .
Na1 O19 2.292(4) 2_566
Na1 O16 2.414(4) 2_566
Na1 O16 2.414(4) .
Na1 O51 2.532(5) 2_566
Na1 O51 2.532(5) .
Na1 Pd3 3.1940(4) 2_566
Na2 O59 2.363(5) .
Na2 O55 2.366(5) .
Na2 O56 2.373(5) .
Na2 O54 2.413(5) .
Na2 O58 2.452(5) .
Na2 O57 2.468(6) .
Na2 Na6 3.458(4) .
Na2 Na3 3.496(3) .
Na3 O60 2.384(5) .
Na3 O56 2.400(5) .
Na3 O62 2.458(5) .
Na3 O51 2.475(5) .
Na3 O59 2.498(5) .
Na3 O61 2.539(6) .
Na3 Na4 3.557(4) .
Na4 O69 2.335(7) .
Na4 O62 2.346(5) .
Na4 O63 2.350(5) .
Na4 O68 2.371(6) .
Na4 O61 2.407(5) .
Na4 O67 2.470(6) .
Na4 Na5 3.420(4) .
Na5 O67 2.341(5) .
Na5 O65 2.367(5) .
Na5 O64 2.414(6) .
Na5 O65 2.424(6) 2_676
Na5 O66 2.425(6) .
Na5 O63 2.425(5) .
Na5 Na5 3.395(5) 2_676
Na6 O52 2.320(7) .
Na6 O83' 2.37(4) .
Na6 O83 2.385(11) .
Na6 O55 2.396(5) .
Na6 O54 2.410(6) .
Na6 O53 2.424(7) .
Na6 O96 2.671(14) .
Na7 Na7' 0.81(2) 2_565
Na7 Na7' 0.81(2) .
Na7 O95 2.346(16) 2_565
Na7 O95 2.346(16) .
Na7 O13 2.403(5) .
Na7 O13 2.403(5) 2_565
Na7 O31 2.454(5) 2_565
Na7 O31 2.454(5) .
Na7 O95' 2.85(2) 2_565
Na7 O95' 2.85(2) .
Na7 Pd6 3.3522(4) 2_565
Na7' O95 1.57(3) .
Na7' Na7' 1.63(4) 2_565
Na7' O95' 2.09(3) .
Na7' O31 2.47(2) .
Na7' O13 2.51(2) .
Na7' O13 2.56(2) 2_565
Na7' O31 2.70(2) 2_565
Na7' O86' 2.75(3) .
Na7' Pd6 3.37(2) 2_565
Na8 O79" 0.94(3) .
Na8 O117 1.01(3) .
Na8 O79' 2.34(2) .
Na8 O79 2.39(2) .
Na8 O28 2.409(9) .
Na8 O30 2.481(9) 2_665
Na8 O11 2.567(9) .
Na8 O97 2.568(17) 2_665
Na8 O108 2.75(2) 2_665
Na8 Na10 4.139(11) 2_665
Na9 O85 1.28(3) .
Na9 O82' 2.08(4) 1_645
Na9 O49 2.38(3) .
Na9 O45 2.42(3) .
Na9 O82 2.43(3) 1_645
Na9 O74 2.44(3) .
Na9 Na11 3.34(3) 1_645
Na9 Na14 3.51(3) .
Na10 O94' 1.63(2) .
Na10 O97' 2.201(18) .
Na10 O108 2.23(2) .
Na10 O122 2.26(4) .
Na10 O94 2.304(16) .
Na10 O27 2.405(8) .
Na10 O93 2.405(16) .
Na10 O97 2.487(16) .
Na10 O24 2.492(8) .
Na10 O102 2.63(2) .
Na10 Na8 4.139(11) 2_665
Na11 O91 2.284(14) .
Na11 O74 2.407(9) 1_465
Na11 O86 2.431(14) .
Na11 O82' 2.45(2) .
Na11 O88 2.470(13) .
Na11 O86' 2.48(2) .
Na11 O91' 2.49(3) .
Na11 O87 2.496(17) .
Na11 O82 2.576(16) .
Na11 O87' 2.645(19) .
Na11 Na9 3.34(3) 1_465
Na12 O72' 1.20(5) .
Na12 O77 2.333(12) 1_655
Na12 O81 2.373(11) .
Na12 O76 2.374(11) .
Na12 O74 2.410(9) 1_565
Na12 O77' 2.57(2) 1_655
Na12 O80 2.571(10) 1_565
Na14 O98' 2.20(4) .
Na14 O100 2.325(19) .
Na14 O85 2.357(13) .
Na14 O112 2.38(2) .
Na14 O98 2.384(16) .
Na14 O89' 2.45(2) .
Na14 O78 2.489(12) .
Na14 O79 2.50(2) 1_545
Na14 O89 2.541(17) .
Na14 O109 3.00(3) .
P1 O14 1.525(5) .
P1 O13 1.537(5) .
P1 O11 1.543(5) .
P1 O12 1.550(4) .
P2 O17 1.529(4) .
P2 O16 1.545(4) .
P2 O15 1.548(4) .
P2 O18 1.549(4) .
P3 O19 1.529(4) .
P3 O21 1.535(4) .
P3 O20 1.545(4) .
P3 O22 1.551(4) .
P4 O23 1.536(5) .
P4 O24 1.536(5) .
P4 O25 1.544(5) .
P4 O26 1.549(5) .
P5 O29 1.528(5) .
P5 O27 1.537(5) .
P5 O30 1.543(5) .
P5 O28 1.546(5) .
P6 O31 1.527(6) .
P6 O32 1.531(5) .
P6 O33 1.538(5) .
P6 O34 1.571(5) .
P7 O36 1.532(4) .
P7 O38 1.537(4) .
P7 O35 1.539(4) .
P7 O37 1.540(4) .
P8 O42 1.519(4) .
P8 O39 1.544(4) .
P8 O41 1.557(4) .
P8 O40 1.559(4) .
P9 O46 1.511(5) .
P9 O45 1.537(5) .
P9 O44 1.538(5) .
P9 O43 1.557(5) .
P10 O47 1.527(5) .
P10 O48 1.529(5) .
P10 O49 1.530(6) .
P10 O50 1.548(5) .
O13 Na7' 2.56(2) 2_565
O30 Na8 2.481(9) 2_665
O31 Na7' 2.70(2) 2_565
O65 Na5 2.424(6) 2_676
O74 Na11 2.407(9) 1_645
O74 Na12 2.410(9) 1_545
O77 O77' 0.60(2) .
O77 Na12 2.333(12) 1_455
O77' Na12 2.57(2) 1_455
O79 O117 1.65(4) .
O79 Na14 2.50(2) 1_565
O79' O123 1.25(4) .
O79' O79" 1.41(4) .
O79' O108 1.41(3) 2_665
O79" O117 1.77(4) .
O80 Na12 2.571(10) 1_545
O81' O81 1.02(4) .
O82' O82 0.52(2) .
O82' Na9 2.08(4) 1_465
O82 Na9 2.43(3) 1_465
O83' O83 0.74(4) .
O83 O116 1.80(3) .
O84' O84 1.22(4) .
O86 O86' 0.67(2) .
O87' O87 0.63(2) .
O89 O89' 0.71(2) .
O91 O91' 1.38(3) .
O92' O92 0.78(3) .
O93 O93' 1.21(2) .
O94' O94 0.91(2) .
O94 O113 1.56(3) .
O95' O95 0.81(2) .
O96 O113 1.79(3) 1_465
O97 O97' 1.02(2) .
O97 Na8 2.568(17) 2_665
O98' O98 1.00(4) .
O100 O112 0.74(2) .
O102 O122 1.16(4) .
O102 O132 1.67(4) .
O105 O115 1.00(3) .
O106 O116 0.80(3) .
O106 O109 1.24(3) 1_565
O108 O79' 1.41(3) 2_665
O108 Na8 2.75(2) 2_665
O109 O106 1.24(3) 1_545
O109 O116 1.43(4) 1_545
O113 O132 1.33(5) .
O113 O96 1.79(3) 1_645
O116 O109 1.43(4) 1_565
